data_4337096
loop_
_publ_author_name
'Maeda, Yuri'
'Hashimoto, Hideki'
'Kinoshita, Isamu'
'Nishioka, Takanori'

_publ_section_title
;
 \p-Back-Bonding Interaction Depending on the Bridging Chain Lengths of
 Chelated N-Heterocyclic Carbene Platinum Units in Heterometallic
 Trinuclear Complexes Affecting Their Electrochemical Property.
;
_journal_issue 2
_journal_name_full 'Inorganic chemistry'
_journal_page_first 661
_journal_page_last 663
_journal_paper_doi 10.1021/ic402063f
_journal_volume 53
_journal_year 2014
_chemical_formula_moiety 'C77 H82 B2 Ir2 N4 Pt S2'
_chemical_formula_sum 'C77 H82 B2 Ir2 N4 Pt S2'
_chemical_formula_weight 1728.79
_space_group_IT_number 14
_symmetry_cell_setting monoclinic
_symmetry_Int_Tables_number 14
_symmetry_space_group_name_Hall '-P 2yn'
_symmetry_space_group_name_H-M 'P 1 21/n 1'
_atom_sites_solution_hydrogens geom
_atom_sites_solution_primary direct
_atom_sites_solution_secondary difmap
_cell_angle_alpha 90.0000
_cell_angle_beta 105.5386(19)
_cell_angle_gamma 90.0000
_cell_formula_units_Z 4
_cell_length_a 17.302(4)
_cell_length_b 15.370(4)
_cell_length_c 26.254(7)
_cell_measurement_reflns_used 12638
_cell_measurement_temperature 193
_cell_measurement_theta_max 27.48
_cell_measurement_theta_min 3.07
_cell_volume 6727(3)
_computing_cell_refinement CrystalClear
_computing_data_collection 'CrystalClear (Rigaku Inc., 2007)'
_computing_data_reduction CrystalClear
_computing_molecular_graphics 'CrystalStructure 4.0'
_computing_publication_material 'CrystalStructure 4.0 (Rigaku, 2010)'
_computing_structure_refinement 'SHELXL97 (Sheldrick, 2008)'
_computing_structure_solution SIR97
_diffrn_ambient_temperature 193
_diffrn_detector_area_resol_mean 7.314
_diffrn_measured_fraction_theta_full 0.969
_diffrn_measured_fraction_theta_max 0.969
_diffrn_measurement_device_type 'Rigaku Mercury70'
_diffrn_measurement_method \w
_diffrn_radiation_type 'Mo K\a'
_diffrn_radiation_wavelength 0.71075
_diffrn_reflns_av_R_equivalents 0.0434
_diffrn_reflns_limit_h_max 16
_diffrn_reflns_limit_h_min -21
_diffrn_reflns_limit_k_max 19
_diffrn_reflns_limit_k_min -16
_diffrn_reflns_limit_l_max 32
_diffrn_reflns_limit_l_min -20
_diffrn_reflns_number 43626
_diffrn_reflns_theta_full 26.50
_diffrn_reflns_theta_max 26.50
_diffrn_standards_number 0
_exptl_absorpt_coefficient_mu 6.133
_exptl_absorpt_correction_T_max 0.748
_exptl_absorpt_correction_T_min 0.496
_exptl_absorpt_correction_type multi-scan
_exptl_absorpt_process_details 'REQAB (Rigaku, 1998)'
_exptl_crystal_colour darkGreen
_exptl_crystal_density_diffrn 1.707
_exptl_crystal_density_method 'not measured'
_exptl_crystal_description prism
_exptl_crystal_F_000 3384.00
_exptl_crystal_size_max 0.200
_exptl_crystal_size_mid 0.100
_exptl_crystal_size_min 0.050
_refine_diff_density_max 1.480
_refine_diff_density_min -1.170
_refine_ls_extinction_method none
_refine_ls_goodness_of_fit_ref 1.045
_refine_ls_hydrogen_treatment constr
_refine_ls_number_parameters 805
_refine_ls_number_reflns 13512
_refine_ls_number_restraints 0
_refine_ls_R_factor_gt 0.0413
_refine_ls_shift/su_max 0.002
_refine_ls_structure_factor_coef Fsqd
_refine_ls_weighting_details 'w = 1/[\s^2^(Fo^2^)+(0.0283P)^2^+29.3757P] where P=(Fo^2^+2Fc^2^)/3'
_refine_ls_weighting_scheme calc
_refine_ls_wR_factor_ref 0.0874
_reflns_number_gt 10900
_reflns_number_total 13514
_reflns_threshold_expression F^2^>2.0\s(F^2^)
_cod_data_source_file ic402063f_si_002.cif
_cod_data_source_block 3-C1-Ir2PtS2C1MeBPh4
_cod_original_cell_volume 6726(3)
_cod_database_code 4337096

loop_
_symmetry_equiv_pos_site_id
_symmetry_equiv_pos_as_xyz
1 +X,+Y,+Z
2 1/2-X,1/2+Y,1/2-Z
3 -X,-Y,-Z
4 1/2+X,1/2-Y,1/2+Z

loop_
_atom_site_label
_atom_site_type_symbol
_atom_site_fract_x
_atom_site_fract_y
_atom_site_fract_z
_atom_site_U_iso_or_equiv
_atom_site_adp_type
_atom_site_occupancy
_atom_site_symmetry_multiplicity
_atom_site_calc_flag
_atom_site_refinement_flags
Pt1 Pt 0.332459(13) 0.375981(16) 0.594525(10) 0.02431(7) Uani 1.0 1 d .
Ir1 Ir 0.277983(14) 0.197034(17) 0.593586(10) 0.02923(7) Uani 1.0 1 d .
Ir2 Ir 0.449596(14) 0.222689(17) 0.611214(10) 0.02962(7) Uani 1.0 1 d .
S1 S 0.36714(9) 0.27024(11) 0.66052(6) 0.0284(4) Uani 1.0 1 d .
S2 S 0.34635(9) 0.26033(11) 0.53927(6) 0.0279(4) Uani 1.0 1 d .
N1 N 0.2705(3) 0.5310(4) 0.6365(3) 0.0337(13) Uani 1.0 1 d .
N2 N 0.3906(3) 0.5089(4) 0.6833(3) 0.0354(14) Uani 1.0 1 d .
N3 N 0.2182(3) 0.5112(4) 0.5450(3) 0.0312(13) Uani 1.0 1 d .
N4 N 0.2818(3) 0.4765(4) 0.4886(2) 0.0310(13) Uani 1.0 1 d .
C1 C 0.3331(4) 0.4758(5) 0.6434(3) 0.0279(15) Uani 1.0 1 d .
C2 C 0.2895(5) 0.5992(5) 0.6719(3) 0.046(2) Uani 1.0 1 d .
C3 C 0.3642(5) 0.5850(6) 0.7009(3) 0.049(2) Uani 1.0 1 d .
C4 C 0.4683(4) 0.4721(6) 0.7046(3) 0.0462(19) Uani 1.0 1 d .
C5 C 0.1995(4) 0.5174(5) 0.5954(3) 0.0376(17) Uani 1.0 1 d .
C6 C 0.2783(4) 0.4594(4) 0.5381(3) 0.0275(14) Uani 1.0 1 d .
C7 C 0.1849(4) 0.5603(5) 0.4999(4) 0.0427(19) Uani 1.0 1 d .
C8 C 0.2252(4) 0.5379(5) 0.4653(3) 0.0428(18) Uani 1.0 1 d .
C9 C 0.3409(5) 0.4412(6) 0.4636(3) 0.0465(19) Uani 1.0 1 d .
C10 C 0.1795(4) 0.1271(6) 0.5377(3) 0.0440(19) Uani 1.0 1 d .
C11 C 0.1493(5) 0.1880(5) 0.5691(4) 0.048(2) Uani 1.0 1 d .
C12 C 0.1752(5) 0.1632(6) 0.6215(4) 0.053(3) Uani 1.0 1 d .
C13 C 0.2259(5) 0.0918(6) 0.6262(4) 0.055(3) Uani 1.0 1 d .
C14 C 0.2297(4) 0.0670(5) 0.5738(4) 0.0438(19) Uani 1.0 1 d .
C15 C 0.1628(6) 0.1258(8) 0.4794(4) 0.080(4) Uani 1.0 1 d .
C16 C 0.0938(5) 0.2608(7) 0.5468(6) 0.105(5) Uani 1.0 1 d .
C17 C 0.1482(7) 0.2063(8) 0.6651(6) 0.113(6) Uani 1.0 1 d .
C18 C 0.2668(7) 0.0486(7) 0.6772(4) 0.091(4) Uani 1.0 1 d .
C19 C 0.2718(5) -0.0083(6) 0.5595(5) 0.069(3) Uani 1.0 1 d .
C20 C 0.5429(4) 0.1706(6) 0.5782(3) 0.044(2) Uani 1.0 1 d .
C21 C 0.5220(4) 0.1078(6) 0.6121(4) 0.051(3) Uani 1.0 1 d .
C22 C 0.5405(6) 0.1447(9) 0.6641(4) 0.074(4) Uani 1.0 1 d .
C23 C 0.5710(5) 0.2265(8) 0.6623(5) 0.073(4) Uani 1.0 1 d .
C24 C 0.5723(5) 0.2451(6) 0.6090(5) 0.061(3) Uani 1.0 1 d .
C25 C 0.5400(6) 0.1599(10) 0.5216(4) 0.098(5) Uani 1.0 1 d .
C26 C 0.4894(6) 0.0220(7) 0.5955(6) 0.111(5) Uani 1.0 1 d .
C27 C 0.5270(8) 0.0929(12) 0.7104(6) 0.182(10) Uani 1.0 1 d .
C28 C 0.6000(7) 0.2832(11) 0.7095(6) 0.181(10) Uani 1.0 1 d .
C29 C 0.6024(6) 0.3258(8) 0.5917(8) 0.151(8) Uani 1.0 1 d .
C30 C 0.1853(4) 0.8255(5) 0.6720(3) 0.0305(15) Uani 1.0 1 d .
C31 C 0.2615(4) 0.8186(5) 0.6627(3) 0.0413(18) Uani 1.0 1 d .
C32 C 0.3315(4) 0.8360(6) 0.7005(3) 0.045(2) Uani 1.0 1 d .
C33 C 0.3310(4) 0.8648(5) 0.7492(3) 0.0424(18) Uani 1.0 1 d .
C34 C 0.2564(5) 0.8727(6) 0.7604(3) 0.0454(19) Uani 1.0 1 d .
C35 C 0.1870(4) 0.8529(5) 0.7223(3) 0.0381(17) Uani 1.0 1 d .
C36 C 0.0314(4) 0.8693(5) 0.6402(3) 0.0321(16) Uani 1.0 1 d .
C37 C 0.0415(4) 0.9587(5) 0.6431(3) 0.0383(17) Uani 1.0 1 d .
C38 C -0.0153(4) 1.0157(5) 0.6531(3) 0.0395(17) Uani 1.0 1 d .
C39 C -0.0851(4) 0.9831(5) 0.6619(3) 0.0395(18) Uani 1.0 1 d .
C40 C -0.0969(4) 0.8958(6) 0.6607(3) 0.0416(19) Uani 1.0 1 d .
C41 C -0.0401(4) 0.8387(5) 0.6496(3) 0.0366(17) Uani 1.0 1 d .
C42 C 0.1085(4) 0.8243(5) 0.5673(3) 0.0323(16) Uani 1.0 1 d .
C43 C 0.0681(4) 0.8899(5) 0.5337(3) 0.0403(18) Uani 1.0 1 d .
C44 C 0.0765(5) 0.9048(5) 0.4837(4) 0.0468(19) Uani 1.0 1 d .
C45 C 0.1269(5) 0.8536(6) 0.4638(3) 0.0475(19) Uani 1.0 1 d .
C46 C 0.1678(5) 0.7875(5) 0.4948(3) 0.0405(17) Uani 1.0 1 d .
C47 C 0.1571(4) 0.7730(5) 0.5442(3) 0.0376(17) Uani 1.0 1 d .
C48 C 0.0741(4) 0.7033(5) 0.6306(3) 0.0339(16) Uani 1.0 1 d .
C49 C 0.0942(4) 0.6545(5) 0.6777(4) 0.0433(19) Uani 1.0 1 d .
C50 C 0.0693(5) 0.5698(6) 0.6796(4) 0.055(3) Uani 1.0 1 d .
C51 C 0.0232(5) 0.5284(6) 0.6365(5) 0.056(3) Uani 1.0 1 d .
C52 C 0.0013(4) 0.5732(6) 0.5898(4) 0.053(3) Uani 1.0 1 d .
C53 C 0.0269(4) 0.6581(5) 0.5872(4) 0.0433(18) Uani 1.0 1 d .
C54 C 0.4566(4) 0.2977(5) 0.3678(3) 0.0328(16) Uani 1.0 1 d .
C55 C 0.5185(4) 0.2354(5) 0.3824(3) 0.0366(17) Uani 1.0 1 d .
C56 C 0.5940(4) 0.2562(5) 0.4140(3) 0.0392(18) Uani 1.0 1 d .
C57 C 0.6102(4) 0.3388(6) 0.4340(3) 0.045(2) Uani 1.0 1 d .
C58 C 0.5513(4) 0.4014(6) 0.4218(3) 0.0454(19) Uani 1.0 1 d .
C59 C 0.4762(4) 0.3800(5) 0.3891(3) 0.0388(17) Uani 1.0 1 d .
C60 C 0.3460(4) 0.1743(5) 0.3488(3) 0.0319(16) Uani 1.0 1 d .
C61 C 0.3191(4) 0.1025(5) 0.3159(3) 0.0432(19) Uani 1.0 1 d .
C62 C 0.2984(5) 0.0248(6) 0.3345(4) 0.051(2) Uani 1.0 1 d .
C63 C 0.3039(4) 0.0138(6) 0.3871(4) 0.055(3) Uani 1.0 1 d .
C64 C 0.3315(4) 0.0827(6) 0.4216(4) 0.048(2) Uani 1.0 1 d .
C65 C 0.3510(4) 0.1603(5) 0.4016(3) 0.0375(17) Uani 1.0 1 d .
C66 C 0.2987(4) 0.3408(5) 0.3303(3) 0.0359(16) Uani 1.0 1 d .
C67 C 0.2329(4) 0.3221(6) 0.3494(3) 0.0423(18) Uani 1.0 1 d .
C68 C 0.1744(5) 0.3846(6) 0.3506(4) 0.052(3) Uani 1.0 1 d .
C69 C 0.1803(5) 0.4672(6) 0.3333(4) 0.054(3) Uani 1.0 1 d .
C70 C 0.2445(5) 0.4884(6) 0.3141(4) 0.054(2) Uani 1.0 1 d .
C71 C 0.3015(5) 0.4259(6) 0.3120(3) 0.048(2) Uani 1.0 1 d .
C72 C 0.3746(4) 0.2619(5) 0.2662(3) 0.0367(17) Uani 1.0 1 d .
C73 C 0.3123(5) 0.2844(6) 0.2231(4) 0.053(3) Uani 1.0 1 d .
C74 C 0.3152(6) 0.2708(7) 0.1715(4) 0.065(3) Uani 1.0 1 d .
C75 C 0.3819(6) 0.2355(6) 0.1616(4) 0.066(3) Uani 1.0 1 d .
C76 C 0.4440(6) 0.2162(9) 0.2020(4) 0.099(5) Uani 1.0 1 d .
C77 C 0.4410(6) 0.2294(8) 0.2533(4) 0.085(4) Uani 1.0 1 d .
B1 B 0.0999(5) 0.8052(5) 0.6271(4) 0.0315(17) Uani 1.0 1 d .
B2 B 0.3685(4) 0.2690(6) 0.3280(4) 0.0331(18) Uani 1.0 1 d .
H2 H 0.2560 0.6468 0.6749 0.0555 Uiso 1.0 1 calc R
H3 H 0.3940 0.6208 0.7288 0.0585 Uiso 1.0 1 calc R
H4A H 0.4792 0.4293 0.6798 0.0555 Uiso 1.0 1 calc R
H4B H 0.4703 0.4434 0.7383 0.0555 Uiso 1.0 1 calc R
H4C H 0.5088 0.5182 0.7105 0.0555 Uiso 1.0 1 calc R
H5A H 0.1619 0.5663 0.5946 0.0451 Uiso 1.0 1 calc R
H5B H 0.1731 0.4631 0.6022 0.0451 Uiso 1.0 1 calc R
H7 H 0.1423 0.6012 0.4949 0.0512 Uiso 1.0 1 calc R
H8 H 0.2165 0.5604 0.4305 0.0513 Uiso 1.0 1 calc R
H9A H 0.3151 0.3980 0.4369 0.0558 Uiso 1.0 1 calc R
H9B H 0.3844 0.4134 0.4904 0.0558 Uiso 1.0 1 calc R
H9C H 0.3629 0.4884 0.4466 0.0558 Uiso 1.0 1 calc R
H15A H 0.1601 0.1857 0.4661 0.0959 Uiso 1.0 1 calc R
H15B H 0.1115 0.0966 0.4642 0.0959 Uiso 1.0 1 calc R
H15C H 0.2057 0.0945 0.4693 0.0959 Uiso 1.0 1 calc R
H16A H 0.0382 0.2407 0.5399 0.1262 Uiso 1.0 1 calc R
H16B H 0.1038 0.2805 0.5136 0.1262 Uiso 1.0 1 calc R
H16C H 0.1029 0.3091 0.5720 0.1262 Uiso 1.0 1 calc R
H17A H 0.1877 0.1954 0.6990 0.1359 Uiso 1.0 1 calc R
H17B H 0.0961 0.1825 0.6662 0.1359 Uiso 1.0 1 calc R
H17C H 0.1433 0.2691 0.6587 0.1359 Uiso 1.0 1 calc R
H18A H 0.2286 0.0111 0.6883 0.1090 Uiso 1.0 1 calc R
H18B H 0.2872 0.0930 0.7043 0.1090 Uiso 1.0 1 calc R
H18C H 0.3116 0.0134 0.6724 0.1090 Uiso 1.0 1 calc R
H19A H 0.2868 0.0045 0.5268 0.0831 Uiso 1.0 1 calc R
H19B H 0.2365 -0.0592 0.5540 0.0831 Uiso 1.0 1 calc R
H19C H 0.3202 -0.0203 0.5880 0.0831 Uiso 1.0 1 calc R
H25A H 0.5910 0.1358 0.5185 0.1178 Uiso 1.0 1 calc R
H25B H 0.5308 0.2166 0.5039 0.1178 Uiso 1.0 1 calc R
H25C H 0.4962 0.1202 0.5049 0.1178 Uiso 1.0 1 calc R
H26A H 0.5330 -0.0209 0.6030 0.1337 Uiso 1.0 1 calc R
H26B H 0.4632 0.0226 0.5575 0.1337 Uiso 1.0 1 calc R
H26C H 0.4502 0.0064 0.6148 0.1337 Uiso 1.0 1 calc R
H27A H 0.5566 0.1201 0.7437 0.2183 Uiso 1.0 1 calc R
H27B H 0.5462 0.0332 0.7089 0.2183 Uiso 1.0 1 calc R
H27C H 0.4697 0.0920 0.7084 0.2183 Uiso 1.0 1 calc R
H28A H 0.6447 0.2546 0.7349 0.2171 Uiso 1.0 1 calc R
H28B H 0.5563 0.2933 0.7260 0.2171 Uiso 1.0 1 calc R
H28C H 0.6181 0.3389 0.6987 0.2171 Uiso 1.0 1 calc R
H29A H 0.6589 0.3184 0.5923 0.1815 Uiso 1.0 1 calc R
H29B H 0.5976 0.3732 0.6156 0.1815 Uiso 1.0 1 calc R
H29C H 0.5709 0.3398 0.5557 0.1815 Uiso 1.0 1 calc R
H31 H 0.2645 0.8009 0.6287 0.0495 Uiso 1.0 1 calc R
H32 H 0.3813 0.8277 0.6924 0.0546 Uiso 1.0 1 calc R
H33 H 0.3794 0.8792 0.7748 0.0509 Uiso 1.0 1 calc R
H34 H 0.2539 0.8917 0.7944 0.0545 Uiso 1.0 1 calc R
H35 H 0.1375 0.8585 0.7311 0.0457 Uiso 1.0 1 calc R
H37 H 0.0896 0.9823 0.6380 0.0459 Uiso 1.0 1 calc R
H38 H -0.0060 1.0767 0.6539 0.0473 Uiso 1.0 1 calc R
H39 H -0.1243 1.0214 0.6687 0.0474 Uiso 1.0 1 calc R
H40 H -0.1443 0.8730 0.6674 0.0499 Uiso 1.0 1 calc R
H41 H -0.0502 0.7778 0.6485 0.0439 Uiso 1.0 1 calc R
H43 H 0.0328 0.9264 0.5461 0.0484 Uiso 1.0 1 calc R
H44 H 0.0474 0.9507 0.4629 0.0562 Uiso 1.0 1 calc R
H45 H 0.1333 0.8638 0.4294 0.0570 Uiso 1.0 1 calc R
H46 H 0.2035 0.7518 0.4821 0.0486 Uiso 1.0 1 calc R
H47 H 0.1845 0.7252 0.5640 0.0451 Uiso 1.0 1 calc R
H49 H 0.1260 0.6809 0.7092 0.0519 Uiso 1.0 1 calc R
H50 H 0.0849 0.5394 0.7122 0.0657 Uiso 1.0 1 calc R
H51 H 0.0066 0.4699 0.6387 0.0673 Uiso 1.0 1 calc R
H52 H -0.0316 0.5460 0.5590 0.0631 Uiso 1.0 1 calc R
H53 H 0.0115 0.6872 0.5541 0.0519 Uiso 1.0 1 calc R
H55 H 0.5080 0.1773 0.3702 0.0439 Uiso 1.0 1 calc R
H56 H 0.6348 0.2131 0.4219 0.0470 Uiso 1.0 1 calc R
H57 H 0.6618 0.3527 0.4561 0.0543 Uiso 1.0 1 calc R
H58 H 0.5618 0.4586 0.4356 0.0545 Uiso 1.0 1 calc R
H59 H 0.4363 0.4241 0.3809 0.0466 Uiso 1.0 1 calc R
H61 H 0.3150 0.1078 0.2792 0.0518 Uiso 1.0 1 calc R
H62 H 0.2801 -0.0219 0.3106 0.0608 Uiso 1.0 1 calc R
H63 H 0.2890 -0.0398 0.3997 0.0665 Uiso 1.0 1 calc R
H64 H 0.3368 0.0764 0.4583 0.0580 Uiso 1.0 1 calc R
H65 H 0.3691 0.2070 0.4256 0.0450 Uiso 1.0 1 calc R
H67 H 0.2275 0.2652 0.3620 0.0507 Uiso 1.0 1 calc R
H68 H 0.1301 0.3691 0.3636 0.0623 Uiso 1.0 1 calc R
H69 H 0.1408 0.5095 0.3344 0.0643 Uiso 1.0 1 calc R
H70 H 0.2498 0.5459 0.3022 0.0645 Uiso 1.0 1 calc R
H71 H 0.3443 0.4416 0.2975 0.0578 Uiso 1.0 1 calc R
H73 H 0.2657 0.3103 0.2290 0.0633 Uiso 1.0 1 calc R
H74 H 0.2706 0.2861 0.1430 0.0777 Uiso 1.0 1 calc R
H75 H 0.3839 0.2249 0.1263 0.0788 Uiso 1.0 1 calc R
H76 H 0.4913 0.1929 0.1954 0.1185 Uiso 1.0 1 calc R
H77 H 0.4870 0.2153 0.2811 0.1015 Uiso 1.0 1 calc R

loop_
_atom_site_aniso_label
_atom_site_aniso_U_11
_atom_site_aniso_U_22
_atom_site_aniso_U_33
_atom_site_aniso_U_12
_atom_site_aniso_U_13
_atom_site_aniso_U_23
Pt1 0.02525(11) 0.02174(14) 0.02642(14) 0.00004(9) 0.00777(10) -0.00156(10)
Ir1 0.03334(13) 0.02483(15) 0.02831(15) -0.00300(10) 0.00616(11) 0.00042(11)
Ir2 0.02998(13) 0.03267(16) 0.02530(14) 0.00612(10) 0.00582(10) -0.00070(11)
S1 0.0317(8) 0.0321(10) 0.0214(9) 0.0019(7) 0.0071(7) -0.0003(7)
S2 0.0337(8) 0.0259(9) 0.0228(9) 0.0024(7) 0.0055(7) 0.0000(7)
N1 0.038(3) 0.028(4) 0.038(4) 0.001(3) 0.017(3) -0.002(3)
N2 0.034(3) 0.034(4) 0.039(4) -0.002(3) 0.011(3) -0.011(3)
N3 0.030(3) 0.016(3) 0.045(4) 0.001(3) 0.006(3) 0.001(3)
N4 0.041(3) 0.021(3) 0.026(4) -0.001(3) 0.000(3) 0.000(3)
C1 0.031(4) 0.031(4) 0.026(4) -0.003(3) 0.016(3) 0.000(3)
C2 0.059(5) 0.035(5) 0.050(5) 0.005(4) 0.023(4) -0.016(4)
C3 0.056(5) 0.046(5) 0.045(5) -0.001(4) 0.016(4) -0.022(4)
C4 0.046(4) 0.056(6) 0.034(5) 0.004(4) 0.007(4) -0.008(4)
C5 0.036(4) 0.030(4) 0.050(5) 0.004(3) 0.018(4) 0.002(4)
C6 0.026(3) 0.024(4) 0.030(4) -0.002(3) 0.003(3) 0.001(3)
C7 0.037(4) 0.028(5) 0.059(6) 0.007(3) 0.005(4) 0.000(4)
C8 0.047(4) 0.033(5) 0.040(5) 0.001(4) -0.002(4) -0.002(4)
C9 0.055(5) 0.058(6) 0.029(5) 0.002(4) 0.014(4) 0.000(4)
C10 0.039(4) 0.050(5) 0.040(5) -0.020(4) 0.005(4) -0.000(4)
C11 0.038(4) 0.037(5) 0.066(6) -0.009(4) 0.009(4) 0.004(5)
C12 0.058(5) 0.041(5) 0.074(7) -0.027(4) 0.039(5) -0.017(5)
C13 0.067(6) 0.049(6) 0.041(5) -0.034(5) 0.002(4) 0.010(4)
C14 0.042(4) 0.032(5) 0.057(6) -0.004(4) 0.013(4) -0.010(4)
C15 0.065(6) 0.121(10) 0.041(6) -0.044(6) -0.007(5) 0.012(6)
C16 0.038(5) 0.062(8) 0.198(15) -0.005(5) 0.002(7) -0.016(8)
C17 0.118(10) 0.117(11) 0.139(12) -0.069(8) 0.095(9) -0.063(9)
C18 0.118(9) 0.073(8) 0.063(7) -0.050(7) -0.008(6) 0.023(6)
C19 0.053(5) 0.054(6) 0.098(8) -0.003(5) 0.015(5) -0.032(6)
C20 0.027(4) 0.071(6) 0.036(5) 0.017(4) 0.011(3) 0.010(4)
C21 0.035(4) 0.043(6) 0.078(7) 0.012(4) 0.020(4) 0.007(5)
C22 0.056(6) 0.134(11) 0.039(6) 0.060(7) 0.024(5) 0.044(6)
C23 0.037(5) 0.088(9) 0.075(8) 0.032(5) -0.017(5) -0.037(7)
C24 0.034(4) 0.056(6) 0.092(8) 0.000(4) 0.016(5) 0.008(6)
C25 0.066(6) 0.185(14) 0.048(7) 0.054(8) 0.022(5) 0.004(7)
C26 0.054(6) 0.054(8) 0.236(17) 0.026(5) 0.055(8) 0.021(9)
C27 0.145(12) 0.31(3) 0.114(12) 0.156(14) 0.084(10) 0.169(14)
C28 0.056(7) 0.27(2) 0.168(15) 0.055(9) -0.055(8) -0.176(15)
C29 0.059(7) 0.062(9) 0.35(3) -0.000(6) 0.077(11) 0.048(11)
C30 0.028(3) 0.024(4) 0.040(5) 0.008(3) 0.010(3) 0.007(3)
C31 0.030(4) 0.051(5) 0.045(5) 0.003(4) 0.014(4) -0.012(4)
C32 0.025(4) 0.061(6) 0.049(5) -0.004(4) 0.007(4) -0.011(4)
C33 0.040(4) 0.046(5) 0.038(5) -0.003(4) 0.004(4) -0.000(4)
C34 0.048(5) 0.057(6) 0.033(5) 0.010(4) 0.015(4) 0.005(4)
C35 0.031(4) 0.051(5) 0.035(5) 0.008(3) 0.012(3) 0.009(4)
C36 0.028(3) 0.037(5) 0.030(4) 0.004(3) 0.007(3) -0.002(3)
C37 0.035(4) 0.039(5) 0.040(5) 0.005(3) 0.009(4) 0.001(4)
C38 0.039(4) 0.032(5) 0.045(5) 0.006(3) 0.006(4) -0.003(4)
C39 0.033(4) 0.046(5) 0.036(5) 0.014(4) 0.003(3) 0.003(4)
C40 0.028(4) 0.054(6) 0.045(5) 0.007(4) 0.014(4) 0.005(4)
C41 0.031(4) 0.038(5) 0.039(5) -0.001(3) 0.007(3) 0.000(4)
C42 0.027(3) 0.026(4) 0.041(5) -0.003(3) 0.004(3) 0.000(3)
C43 0.035(4) 0.042(5) 0.043(5) -0.000(4) 0.009(4) 0.001(4)
C44 0.050(5) 0.036(5) 0.051(6) 0.005(4) 0.007(4) 0.005(4)
C45 0.067(5) 0.044(5) 0.032(5) -0.005(4) 0.013(4) 0.003(4)
C46 0.060(5) 0.028(5) 0.033(5) 0.006(4) 0.013(4) -0.005(4)
C47 0.048(4) 0.018(4) 0.044(5) 0.003(3) 0.008(4) -0.003(3)
C48 0.026(3) 0.029(4) 0.048(5) 0.006(3) 0.013(3) 0.002(4)
C49 0.040(4) 0.034(5) 0.063(6) 0.008(4) 0.025(4) 0.006(4)
C50 0.061(5) 0.035(5) 0.080(7) 0.006(4) 0.039(5) 0.012(5)
C51 0.047(5) 0.029(5) 0.105(9) -0.005(4) 0.042(5) -0.000(5)
C52 0.033(4) 0.041(5) 0.083(7) -0.006(4) 0.014(4) -0.007(5)
C53 0.034(4) 0.037(5) 0.055(6) 0.001(4) 0.005(4) 0.004(4)
C54 0.026(3) 0.043(5) 0.030(4) -0.004(3) 0.007(3) 0.001(4)
C55 0.031(4) 0.044(5) 0.033(4) -0.006(3) 0.007(3) -0.001(4)
C56 0.031(4) 0.049(5) 0.038(5) -0.002(4) 0.009(3) 0.004(4)
C57 0.028(4) 0.070(6) 0.034(5) -0.011(4) 0.002(3) 0.004(4)
C58 0.044(4) 0.042(5) 0.047(5) -0.020(4) 0.007(4) 0.001(4)
C59 0.035(4) 0.043(5) 0.038(5) -0.006(4) 0.010(4) -0.002(4)
C60 0.021(3) 0.036(5) 0.040(5) -0.002(3) 0.011(3) -0.010(4)
C61 0.040(4) 0.047(5) 0.045(5) 0.002(4) 0.015(4) -0.008(4)
C62 0.042(4) 0.038(5) 0.071(7) -0.000(4) 0.014(4) -0.009(5)
C63 0.029(4) 0.048(6) 0.091(8) 0.005(4) 0.019(5) 0.018(5)
C64 0.034(4) 0.062(6) 0.050(5) 0.004(4) 0.013(4) 0.012(5)
C65 0.031(4) 0.042(5) 0.039(5) -0.002(3) 0.009(3) -0.001(4)
C66 0.030(4) 0.045(5) 0.029(4) -0.005(3) 0.000(3) -0.008(4)
C67 0.032(4) 0.047(5) 0.046(5) -0.002(4) 0.008(4) -0.012(4)
C68 0.035(4) 0.059(6) 0.058(6) -0.001(4) 0.007(4) -0.021(5)
C69 0.040(4) 0.053(6) 0.056(6) 0.011(4) -0.007(4) -0.008(5)
C70 0.066(6) 0.040(5) 0.045(6) 0.004(4) -0.002(4) 0.009(4)
C71 0.039(4) 0.064(6) 0.038(5) 0.002(4) 0.003(4) 0.006(4)
C72 0.035(4) 0.043(5) 0.029(4) -0.012(3) 0.004(3) -0.002(4)
C73 0.044(4) 0.072(7) 0.041(5) -0.004(4) 0.009(4) -0.004(5)
C74 0.070(6) 0.082(8) 0.034(5) -0.011(5) -0.001(5) -0.002(5)
C75 0.103(8) 0.066(7) 0.039(6) -0.004(6) 0.038(6) 0.001(5)
C76 0.078(7) 0.180(14) 0.045(7) 0.062(8) 0.030(6) 0.023(7)
C77 0.056(6) 0.161(12) 0.038(6) 0.042(7) 0.015(5) 0.008(6)
B1 0.035(4) 0.027(5) 0.035(5) 0.003(4) 0.013(4) 0.002(4)
B2 0.024(4) 0.039(5) 0.034(5) -0.002(4) 0.004(4) -0.006(4)

loop_
_atom_type_symbol
_atom_type_description
_atom_type_scat_dispersion_real
_atom_type_scat_dispersion_imag
_atom_type_scat_source
C C 0.0033 0.0016
;
International Tables for Crystallography
(1992, Vol. C, Tables 4.2.6.8 and 6.1.1.4)
;
H H 0.0000 0.0000
;
International Tables for Crystallography
(1992, Vol. C, Table 6.1.1.4)
;
B B 0.0013 0.0007
;
International Tables for Crystallography
(1992, Vol. C, Tables 4.2.6.8 and 6.1.1.4)
;
Ir Ir -1.4442 7.9887
;
International Tables for Crystallography
(1992, Vol. C, Tables 4.2.6.8 and 6.1.1.4)
;
N N 0.0061 0.0033
;
International Tables for Crystallography
(1992, Vol. C, Tables 4.2.6.8 and 6.1.1.4)
;
Pt Pt -1.7033 8.3905
;
International Tables for Crystallography
(1992, Vol. C, Tables 4.2.6.8 and 6.1.1.4)
;
S S 0.1246 0.1234
;
International Tables for Crystallography
(1992, Vol. C, Tables 4.2.6.8 and 6.1.1.4)
;

loop_
_geom_angle_atom_site_label_1
_geom_angle_atom_site_label_2
_geom_angle_atom_site_label_3
_geom_angle
_geom_angle_publ_flag
Ir1 Pt1 Ir2 58.236(18) yes
Ir1 Pt1 S1 50.61(4) yes
Ir1 Pt1 S2 50.54(5) yes
Ir1 Pt1 C1 132.7(2) yes
Ir1 Pt1 C6 121.03(17) yes
Ir2 Pt1 S1 47.87(5) yes
Ir2 Pt1 S2 48.10(4) yes
Ir2 Pt1 C1 127.54(16) yes
Ir2 Pt1 C6 139.7(2) yes
S1 Pt1 S2 83.28(6) yes
S1 Pt1 C1 95.83(19) yes
S1 Pt1 C6 167.39(19) yes
S2 Pt1 C1 174.01(18) yes
S2 Pt1 C6 97.7(2) yes
C1 Pt1 C6 84.5(3) yes
Pt1 Ir1 Ir2 63.578(10) yes
Pt1 Ir1 S1 51.70(5) yes
Pt1 Ir1 S2 52.04(5) yes
Pt1 Ir1 C10 131.1(2) yes
Pt1 Ir1 C11 111.8(2) yes
Pt1 Ir1 C12 121.3(3) yes
Pt1 Ir1 C13 152.0(3) yes
Pt1 Ir1 C14 167.2(3) yes
Ir2 Ir1 S1 50.51(5) yes
Ir2 Ir1 S2 50.79(4) yes
Ir2 Ir1 C10 138.2(3) yes
Ir2 Ir1 C11 171.1(3) yes
Ir2 Ir1 C12 151.3(3) yes
Ir2 Ir1 C13 124.1(3) yes
Ir2 Ir1 C14 118.2(2) yes
S1 Ir1 S2 85.16(6) yes
S1 Ir1 C10 170.9(3) yes
S1 Ir1 C11 133.6(3) yes
S1 Ir1 C12 107.7(3) yes
S1 Ir1 C13 109.4(2) yes
S1 Ir1 C14 140.2(2) yes
S2 Ir1 C10 103.1(3) yes
S2 Ir1 C11 120.4(3) yes
S2 Ir1 C12 156.9(3) yes
S2 Ir1 C13 155.6(3) yes
S2 Ir1 C14 118.0(3) yes
C10 Ir1 C11 38.4(4) yes
C10 Ir1 C12 63.2(4) yes
C10 Ir1 C13 64.2(3) yes
C10 Ir1 C14 38.3(3) yes
C11 Ir1 C12 37.4(4) yes
C11 Ir1 C13 63.7(3) yes
C11 Ir1 C14 64.4(3) yes
C12 Ir1 C13 37.7(4) yes
C12 Ir1 C14 64.0(4) yes
C13 Ir1 C14 39.2(4) yes
Pt1 Ir2 Ir1 58.187(15) yes
Pt1 Ir2 S1 49.16(4) yes
Pt1 Ir2 S2 49.45(5) yes
Pt1 Ir2 C20 139.3(3) yes
Pt1 Ir2 C21 171.8(3) yes
Pt1 Ir2 C22 149.2(3) yes
Pt1 Ir2 C23 124.2(4) yes
Pt1 Ir2 C24 119.3(3) yes
Ir1 Ir2 S1 50.82(4) yes
Ir1 Ir2 S2 50.77(5) yes
Ir1 Ir2 C20 136.16(19) yes
Ir1 Ir2 C21 117.1(2) yes
Ir1 Ir2 C22 124.3(3) yes
Ir1 Ir2 C23 151.7(4) yes
Ir1 Ir2 C24 169.6(3) yes
S1 Ir2 S2 85.38(6) yes
S1 Ir2 C20 169.44(19) yes
S1 Ir2 C21 134.6(3) yes
S1 Ir2 C22 105.7(3) yes
S1 Ir2 C23 106.8(4) yes
S1 Ir2 C24 136.7(3) yes
S2 Ir2 C20 105.16(18) yes
S2 Ir2 C21 122.4(3) yes
S2 Ir2 C22 159.9(4) yes
S2 Ir2 C23 155.8(4) yes
S2 Ir2 C24 119.3(3) yes
C20 Ir2 C21 38.3(4) yes
C20 Ir2 C22 64.1(4) yes
C20 Ir2 C23 63.8(4) yes
C20 Ir2 C24 38.0(4) yes
C21 Ir2 C22 38.7(4) yes
C21 Ir2 C23 63.4(4) yes
C21 Ir2 C24 64.0(4) yes
C22 Ir2 C23 36.9(5) yes
C22 Ir2 C24 63.6(4) yes
C23 Ir2 C24 38.7(5) yes
Pt1 S1 Ir1 77.69(5) yes
Pt1 S1 Ir2 82.97(6) yes
Ir1 S1 Ir2 78.67(6) yes
Pt1 S2 Ir1 77.42(6) yes
Pt1 S2 Ir2 82.44(5) yes
Ir1 S2 Ir2 78.44(6) yes
C1 N1 C2 110.4(6) yes
C1 N1 C5 120.7(6) yes
C2 N1 C5 128.8(6) yes
C1 N2 C3 110.0(6) yes
C1 N2 C4 125.5(6) yes
C3 N2 C4 124.4(6) yes
C5 N3 C6 121.7(6) yes
C5 N3 C7 126.8(6) yes
C6 N3 C7 111.2(7) yes
C6 N4 C8 110.6(6) yes
C6 N4 C9 125.6(6) yes
C8 N4 C9 123.6(7) yes
Pt1 C1 N1 122.0(5) yes
Pt1 C1 N2 132.1(5) yes
N1 C1 N2 105.5(6) yes
N1 C2 C3 106.3(7) yes
N2 C3 C2 107.7(7) yes
N1 C5 N3 110.3(6) yes
Pt1 C6 N3 120.2(5) yes
Pt1 C6 N4 135.3(5) yes
N3 C6 N4 104.3(6) yes
N3 C7 C8 105.5(6) yes
N4 C8 C7 108.3(7) yes
Ir1 C10 C11 68.6(4) yes
Ir1 C10 C14 69.6(4) yes
Ir1 C10 C15 126.6(7) yes
C11 C10 C14 106.7(7) yes
C11 C10 C15 127.0(8) yes
C14 C10 C15 126.2(8) yes
Ir1 C11 C10 73.0(4) yes
Ir1 C11 C12 71.8(5) yes
Ir1 C11 C16 125.2(6) yes
C10 C11 C12 108.8(7) yes
C10 C11 C16 124.1(9) yes
C12 C11 C16 126.9(10) yes
Ir1 C12 C11 70.8(6) yes
Ir1 C12 C13 70.2(6) yes
Ir1 C12 C17 127.2(7) yes
C11 C12 C13 109.5(9) yes
C11 C12 C17 123.7(8) yes
C13 C12 C17 126.8(9) yes
Ir1 C13 C12 72.0(6) yes
Ir1 C13 C14 71.8(5) yes
Ir1 C13 C18 123.1(7) yes
C12 C13 C14 108.2(7) yes
C12 C13 C18 124.5(9) yes
C14 C13 C18 127.2(9) yes
Ir1 C14 C10 72.1(5) yes
Ir1 C14 C13 69.1(5) yes
Ir1 C14 C19 126.9(6) yes
C10 C14 C13 106.6(7) yes
C10 C14 C19 126.1(8) yes
C13 C14 C19 127.1(8) yes
Ir2 C20 C21 70.2(5) yes
Ir2 C20 C24 70.5(5) yes
Ir2 C20 C25 127.5(6) yes
C21 C20 C24 107.7(8) yes
C21 C20 C25 127.2(9) yes
C24 C20 C25 125.0(10) yes
Ir2 C21 C20 71.5(5) yes
Ir2 C21 C22 70.6(6) yes
Ir2 C21 C26 124.1(6) yes
C20 C21 C22 107.4(8) yes
C20 C21 C26 124.8(10) yes
C22 C21 C26 127.9(11) yes
Ir2 C22 C21 70.7(5) yes
Ir2 C22 C23 71.9(6) yes
Ir2 C22 C27 124.2(8) yes
C21 C22 C23 108.7(10) yes
C21 C22 C27 120.7(12) yes
C23 C22 C27 130.6(11) yes
Ir2 C23 C22 71.3(5) yes
Ir2 C23 C24 70.6(5) yes
Ir2 C23 C28 125.8(8) yes
C22 C23 C24 108.9(10) yes
C22 C23 C28 123.8(12) yes
C24 C23 C28 127.2(11) yes
Ir2 C24 C20 71.5(5) yes
Ir2 C24 C23 70.8(5) yes
Ir2 C24 C29 125.2(7) yes
C20 C24 C23 107.4(9) yes
C20 C24 C29 127.7(12) yes
C23 C24 C29 124.9(11) yes
C31 C30 C35 114.0(6) yes
C31 C30 B1 124.2(7) yes
C35 C30 B1 121.8(6) yes
C30 C31 C32 123.2(8) yes
C31 C32 C33 121.2(7) yes
C32 C33 C34 117.7(6) yes
C33 C34 C35 120.0(8) yes
C30 C35 C34 123.8(7) yes
C37 C36 C41 115.3(7) yes
C37 C36 B1 121.1(6) yes
C41 C36 B1 123.6(7) yes
C36 C37 C38 123.4(7) yes
C37 C38 C39 119.7(7) yes
C38 C39 C40 119.2(7) yes
C39 C40 C41 120.9(7) yes
C36 C41 C40 121.6(7) yes
C43 C42 C47 113.0(7) yes
C43 C42 B1 125.0(7) yes
C47 C42 B1 122.0(6) yes
C42 C43 C44 123.9(8) yes
C43 C44 C45 120.4(7) yes
C44 C45 C46 118.3(8) yes
C45 C46 C47 120.1(8) yes
C42 C47 C46 124.2(7) yes
C49 C48 C53 114.0(7) yes
C49 C48 B1 123.5(6) yes
C53 C48 B1 122.5(7) yes
C48 C49 C50 121.9(7) yes
C49 C50 C51 122.3(9) yes
C50 C51 C52 118.1(8) yes
C51 C52 C53 120.1(8) yes
C48 C53 C52 123.6(8) yes
C55 C54 C59 115.0(6) yes
C55 C54 B2 119.6(6) yes
C59 C54 B2 125.4(6) yes
C54 C55 C56 122.2(7) yes
C55 C56 C57 120.3(7) yes
C56 C57 C58 119.7(6) yes
C57 C58 C59 119.4(8) yes
C54 C59 C58 123.4(7) yes
C61 C60 C65 114.7(7) yes
C61 C60 B2 124.3(7) yes
C65 C60 B2 121.0(7) yes
C60 C61 C62 122.7(8) yes
C61 C62 C63 120.8(8) yes
C62 C63 C64 118.8(9) yes
C63 C64 C65 119.0(8) yes
C60 C65 C64 124.0(7) yes
C67 C66 C71 115.1(7) yes
C67 C66 B2 123.6(7) yes
C71 C66 B2 121.3(7) yes
C66 C67 C68 122.2(8) yes
C67 C68 C69 120.7(8) yes
C68 C69 C70 118.9(8) yes
C69 C70 C71 120.1(8) yes
C66 C71 C70 122.9(8) yes
C73 C72 C77 114.1(8) yes
C73 C72 B2 123.1(7) yes
C77 C72 B2 122.8(6) yes
C72 C73 C74 122.6(8) yes
C73 C74 C75 120.1(8) yes
C74 C75 C76 118.9(10) yes
C75 C76 C77 121.0(11) yes
C72 C77 C76 123.2(8) yes
C30 B1 C36 107.1(6) yes
C30 B1 C42 110.9(6) yes
C30 B1 C48 110.2(6) yes
C36 B1 C42 110.3(6) yes
C36 B1 C48 109.7(6) yes
C42 B1 C48 108.7(6) yes
C54 B2 C60 106.6(6) yes
C54 B2 C66 110.9(6) yes
C54 B2 C72 110.2(6) yes
C60 B2 C66 109.9(6) yes
C60 B2 C72 110.5(6) yes
C66 B2 C72 108.7(6) yes
N1 C2 H2 126.831 no
C3 C2 H2 126.829 no
N2 C3 H3 126.158 no
C2 C3 H3 126.159 no
N2 C4 H4A 109.472 no
N2 C4 H4B 109.471 no
N2 C4 H4C 109.466 no
H4A C4 H4B 109.472 no
H4A C4 H4C 109.475 no
H4B C4 H4C 109.471 no
N1 C5 H5A 109.598 no
N1 C5 H5B 109.605 no
N3 C5 H5A 109.603 no
N3 C5 H5B 109.611 no
H5A C5 H5B 108.133 no
N3 C7 H7 127.249 no
C8 C7 H7 127.241 no
N4 C8 H8 125.862 no
C7 C8 H8 125.875 no
N4 C9 H9A 109.476 no
N4 C9 H9B 109.483 no
N4 C9 H9C 109.478 no
H9A C9 H9B 109.471 no
H9A C9 H9C 109.456 no
H9B C9 H9C 109.463 no
C10 C15 H15A 109.465 no
C10 C15 H15B 109.451 no
C10 C15 H15C 109.466 no
H15A C15 H15B 109.478 no
H15A C15 H15C 109.479 no
H15B C15 H15C 109.488 no
C11 C16 H16A 109.470 no
C11 C16 H16B 109.465 no
C11 C16 H16C 109.476 no
H16A C16 H16B 109.466 no
H16A C16 H16C 109.488 no
H16B C16 H16C 109.462 no
C12 C17 H17A 109.476 no
C12 C17 H17B 109.467 no
C12 C17 H17C 109.482 no
H17A C17 H17B 109.472 no
H17A C17 H17C 109.466 no
H17B C17 H17C 109.464 no
C13 C18 H18A 109.473 no
C13 C18 H18B 109.469 no
C13 C18 H18C 109.469 no
H18A C18 H18B 109.471 no
H18A C18 H18C 109.469 no
H18B C18 H18C 109.477 no
C14 C19 H19A 109.467 no
C14 C19 H19B 109.473 no
C14 C19 H19C 109.467 no
H19A C19 H19B 109.479 no
H19A C19 H19C 109.459 no
H19B C19 H19C 109.481 no
C20 C25 H25A 109.463 no
C20 C25 H25B 109.469 no
C20 C25 H25C 109.469 no
H25A C25 H25B 109.477 no
H25A C25 H25C 109.467 no
H25B C25 H25C 109.482 no
C21 C26 H26A 109.476 no
C21 C26 H26B 109.468 no
C21 C26 H26C 109.483 no
H26A C26 H26B 109.458 no
H26A C26 H26C 109.472 no
H26B C26 H26C 109.471 no
C22 C27 H27A 109.456 no
C22 C27 H27B 109.467 no
C22 C27 H27C 109.474 no
H27A C27 H27B 109.478 no
H27A C27 H27C 109.474 no
H27B C27 H27C 109.478 no
C23 C28 H28A 109.476 no
C23 C28 H28B 109.474 no
C23 C28 H28C 109.470 no
H28A C28 H28B 109.464 no
H28A C28 H28C 109.471 no
H28B C28 H28C 109.472 no
C24 C29 H29A 109.468 no
C24 C29 H29B 109.481 no
C24 C29 H29C 109.472 no
H29A C29 H29B 109.481 no
H29A C29 H29C 109.450 no
H29B C29 H29C 109.475 no
C30 C31 H31 118.383 no
C32 C31 H31 118.387 no
C31 C32 H32 119.403 no
C33 C32 H32 119.392 no
C32 C33 H33 121.123 no
C34 C33 H33 121.135 no
C33 C34 H34 120.025 no
C35 C34 H34 120.024 no
C30 C35 H35 118.121 no
C34 C35 H35 118.111 no
C36 C37 H37 118.313 no
C38 C37 H37 118.304 no
C37 C38 H38 120.160 no
C39 C38 H38 120.161 no
C38 C39 H39 120.424 no
C40 C39 H39 120.420 no
C39 C40 H40 119.571 no
C41 C40 H40 119.573 no
C36 C41 H41 119.183 no
C40 C41 H41 119.193 no
C42 C43 H43 118.058 no
C44 C43 H43 118.035 no
C43 C44 H44 119.801 no
C45 C44 H44 119.780 no
C44 C45 H45 120.860 no
C46 C45 H45 120.840 no
C45 C46 H46 119.970 no
C47 C46 H46 119.966 no
C42 C47 H47 117.880 no
C46 C47 H47 117.891 no
C48 C49 H49 119.074 no
C50 C49 H49 119.072 no
C49 C50 H50 118.829 no
C51 C50 H50 118.825 no
C50 C51 H51 120.937 no
C52 C51 H51 120.939 no
C51 C52 H52 119.950 no
C53 C52 H52 119.938 no
C48 C53 H53 118.228 no
C52 C53 H53 118.213 no
C54 C55 H55 118.880 no
C56 C55 H55 118.900 no
C55 C56 H56 119.846 no
C57 C56 H56 119.850 no
C56 C57 H57 120.169 no
C58 C57 H57 120.152 no
C57 C58 H58 120.311 no
C59 C58 H58 120.324 no
C54 C59 H59 118.306 no
C58 C59 H59 118.316 no
C60 C61 H61 118.646 no
C62 C61 H61 118.660 no
C61 C62 H62 119.598 no
C63 C62 H62 119.609 no
C62 C63 H63 120.566 no
C64 C63 H63 120.595 no
C63 C64 H64 120.476 no
C65 C64 H64 120.481 no
C60 C65 H65 118.024 no
C64 C65 H65 118.013 no
C66 C67 H67 118.893 no
C68 C67 H67 118.895 no
C67 C68 H68 119.631 no
C69 C68 H68 119.639 no
C68 C69 H69 120.533 no
C70 C69 H69 120.530 no
C69 C70 H70 119.935 no
C71 C70 H70 119.929 no
C66 C71 H71 118.573 no
C70 C71 H71 118.566 no
C72 C73 H73 118.675 no
C74 C73 H73 118.697 no
C73 C74 H74 119.936 no
C75 C74 H74 119.940 no
C74 C75 H75 120.553 no
C76 C75 H75 120.569 no
C75 C76 H76 119.490 no
C77 C76 H76 119.500 no
C72 C77 H77 118.408 no
C76 C77 H77 118.387 no

loop_
_geom_bond_atom_site_label_1
_geom_bond_atom_site_label_2
_geom_bond_distance
_geom_bond_publ_flag
Pt1 Ir1 2.9053(8) yes
Pt1 Ir2 3.0618(7) yes
Pt1 S1 2.3337(17) yes
Pt1 S2 2.3470(18) yes
Pt1 C1 1.999(7) yes
Pt1 C6 1.993(6) yes
Ir1 Ir2 2.9069(8) yes
Ir1 S1 2.2981(15) yes
Ir1 S2 2.2985(18) yes
Ir1 C10 2.208(7) yes
Ir1 C11 2.149(7) yes
Ir1 C12 2.162(10) yes
Ir1 C13 2.139(10) yes
Ir1 C14 2.175(8) yes
Ir2 S1 2.2879(19) yes
Ir2 S2 2.2991(15) yes
Ir2 C20 2.179(8) yes
Ir2 C21 2.162(8) yes
Ir2 C22 2.162(10) yes
Ir2 C23 2.169(8) yes
Ir2 C24 2.167(9) yes
N1 C1 1.350(9) yes
N1 C2 1.381(10) yes
N1 C5 1.416(8) yes
N2 C1 1.336(8) yes
N2 C3 1.380(11) yes
N2 C4 1.429(9) yes
N3 C5 1.448(11) yes
N3 C6 1.360(9) yes
N3 C7 1.392(10) yes
N4 C6 1.343(9) yes
N4 C8 1.381(9) yes
N4 C9 1.460(11) yes
C2 C3 1.331(10) yes
C7 C8 1.330(13) yes
C10 C11 1.435(13) yes
C10 C14 1.437(10) yes
C10 C15 1.478(12) yes
C11 C12 1.383(13) yes
C11 C16 1.489(13) yes
C12 C13 1.390(13) yes
C12 C17 1.501(18) yes
C13 C14 1.446(13) yes
C13 C18 1.492(13) yes
C14 C19 1.469(13) yes
C20 C21 1.424(13) yes
C20 C24 1.415(13) yes
C20 C25 1.484(13) yes
C21 C22 1.433(14) yes
C21 C26 1.455(13) yes
C22 C23 1.369(18) yes
C22 C27 1.52(2) yes
C23 C24 1.435(17) yes
C23 C28 1.487(19) yes
C24 C29 1.463(17) yes
C30 C31 1.407(10) yes
C30 C35 1.378(11) yes
C30 B1 1.654(9) yes
C31 C32 1.370(9) yes
C32 C33 1.355(12) yes
C33 C34 1.404(12) yes
C34 C35 1.376(9) yes
C36 C37 1.384(10) yes
C36 C41 1.405(10) yes
C36 B1 1.648(11) yes
C37 C38 1.392(11) yes
C38 C39 1.383(11) yes
C39 C40 1.357(11) yes
C40 C41 1.406(11) yes
C42 C43 1.396(10) yes
C42 C47 1.403(11) yes
C42 B1 1.643(12) yes
C43 C44 1.378(12) yes
C44 C45 1.379(12) yes
C45 C46 1.374(10) yes
C46 C47 1.378(12) yes
C48 C49 1.407(11) yes
C48 C53 1.396(10) yes
C48 B1 1.639(11) yes
C49 C50 1.376(11) yes
C50 C51 1.356(13) yes
C51 C52 1.369(14) yes
C52 C53 1.386(11) yes
C54 C55 1.411(10) yes
C54 C59 1.388(11) yes
C54 B2 1.660(9) yes
C55 C56 1.384(9) yes
C56 C57 1.374(12) yes
C57 C58 1.374(11) yes
C58 C59 1.392(9) yes
C60 C61 1.401(10) yes
C60 C65 1.383(11) yes
C60 B2 1.637(11) yes
C61 C62 1.375(12) yes
C62 C63 1.367(15) yes
C63 C64 1.392(13) yes
C64 C65 1.382(12) yes
C66 C67 1.390(11) yes
C66 C71 1.399(12) yes
C66 B2 1.649(11) yes
C67 C68 1.402(12) yes
C68 C69 1.362(13) yes
C69 C70 1.376(13) yes
C70 C71 1.389(12) yes
C72 C73 1.382(10) yes
C72 C77 1.376(13) yes
C72 B2 1.657(12) yes
C73 C74 1.384(13) yes
C74 C75 1.362(15) yes
C75 C76 1.325(13) yes
C76 C77 1.377(15) yes
C2 H2 0.950 no
C3 H3 0.950 no
C4 H4A 0.980 no
C4 H4B 0.980 no
C4 H4C 0.980 no
C5 H5A 0.990 no
C5 H5B 0.990 no
C7 H7 0.950 no
C8 H8 0.950 no
C9 H9A 0.980 no
C9 H9B 0.980 no
C9 H9C 0.980 no
C15 H15A 0.980 no
C15 H15B 0.980 no
C15 H15C 0.980 no
C16 H16A 0.980 no
C16 H16B 0.980 no
C16 H16C 0.980 no
C17 H17A 0.980 no
C17 H17B 0.980 no
C17 H17C 0.980 no
C18 H18A 0.980 no
C18 H18B 0.980 no
C18 H18C 0.980 no
C19 H19A 0.980 no
C19 H19B 0.980 no
C19 H19C 0.980 no
C25 H25A 0.980 no
C25 H25B 0.980 no
C25 H25C 0.980 no
C26 H26A 0.980 no
C26 H26B 0.980 no
C26 H26C 0.980 no
C27 H27A 0.980 no
C27 H27B 0.980 no
C27 H27C 0.980 no
C28 H28A 0.980 no
C28 H28B 0.980 no
C28 H28C 0.980 no
C29 H29A 0.980 no
C29 H29B 0.980 no
C29 H29C 0.980 no
C31 H31 0.950 no
C32 H32 0.950 no
C33 H33 0.950 no
C34 H34 0.950 no
C35 H35 0.950 no
C37 H37 0.950 no
C38 H38 0.950 no
C39 H39 0.950 no
C40 H40 0.950 no
C41 H41 0.950 no
C43 H43 0.950 no
C44 H44 0.950 no
C45 H45 0.950 no
C46 H46 0.950 no
C47 H47 0.950 no
C49 H49 0.950 no
C50 H50 0.950 no
C51 H51 0.950 no
C52 H52 0.950 no
C53 H53 0.950 no
C55 H55 0.950 no
C56 H56 0.950 no
C57 H57 0.950 no
C58 H58 0.950 no
C59 H59 0.950 no
C61 H61 0.950 no
C62 H62 0.950 no
C63 H63 0.950 no
C64 H64 0.950 no
C65 H65 0.950 no
C67 H67 0.950 no
C68 H68 0.950 no
C69 H69 0.950 no
C70 H70 0.950 no
C71 H71 0.950 no
C73 H73 0.950 no
C74 H74 0.950 no
C75 H75 0.950 no
C76 H76 0.950 no
C77 H77 0.950 no

loop_
_geom_contact_atom_site_label_1
_geom_contact_atom_site_label_2
_geom_contact_distance
_geom_contact_publ_flag
_geom_contact_site_symmetry_2
Pt1 C4 3.525(7) no .
Pt1 C5 3.170(7) no .
S1 C4 3.597(8) no .
S2 C9 3.404(9) no .
N1 C4 3.530(9) no .
N1 C6 2.845(10) no .
N1 C7 3.524(10) no .
N2 C5 3.490(8) no .
N3 C1 2.860(8) no .
N3 C2 3.501(10) no .
N3 C9 3.559(11) no .
N4 C5 3.525(11) no .
C2 C4 3.564(11) no .
C3 C5 3.556(10) no .
C5 C8 3.575(12) no .
C7 C9 3.596(12) no .
C15 C16 3.159(17) no .
C15 C19 3.178(13) no .
C16 C17 3.11(2) no .
C17 C18 3.136(17) no .
C18 C19 3.236(16) no .
C25 C26 3.152(19) no .
C25 C29 3.161(19) no .
C26 C27 3.11(2) no .
C27 C28 3.19(3) no .
C28 C29 3.17(3) no .
C30 C33 2.844(9) no .
C30 C37 3.153(10) no .
C30 C47 3.356(11) no .
C30 C49 3.088(10) no .
C31 C34 2.720(12) no .
C31 C42 3.122(9) no .
C31 C47 3.228(10) no .
C31 C48 3.591(9) no .
C32 C35 2.722(11) no .
C35 C36 2.975(8) no .
C35 C37 3.240(9) no .
C35 C48 3.518(10) no .
C35 C49 3.498(11) no .
C36 C39 2.839(11) no .
C36 C43 3.045(11) no .
C36 C49 3.532(10) no .
C36 C53 3.524(11) no .
C37 C40 2.734(11) no .
C37 C42 3.288(11) no .
C37 C43 3.206(12) no .
C38 C41 2.752(11) no .
C41 C48 3.002(10) no .
C41 C53 3.570(11) no .
C42 C45 2.855(12) no .
C42 C53 3.031(11) no .
C43 C46 2.728(12) no .
C44 C47 2.718(10) no .
C47 C48 3.179(12) no .
C47 C53 3.291(11) no .
C48 C51 2.845(11) no .
C49 C52 2.738(11) no .
C50 C53 2.704(13) no .
C54 C57 2.830(9) no .
C54 C65 3.073(11) no .
C54 C71 3.334(10) no .
C54 C77 3.127(12) no .
C55 C58 2.753(11) no .
C55 C60 3.027(9) no .
C55 C65 3.280(10) no .
C55 C72 3.406(9) no .
C55 C77 3.297(11) no .
C56 C59 2.738(10) no .
C59 C66 3.103(9) no .
C59 C71 3.232(9) no .
C60 C63 2.831(12) no .
C60 C67 3.001(10) no .
C60 C77 3.451(13) no .
C61 C64 2.743(12) no .
C61 C72 3.049(11) no .
C61 C77 3.579(14) no .
C62 C65 2.723(11) no .
C65 C66 3.332(11) no .
C65 C67 3.277(10) no .
C66 C69 2.839(11) no .
C66 C73 3.016(12) no .
C67 C70 2.744(12) no .
C68 C71 2.732(12) no .
C71 C72 3.195(12) no .
C71 C73 3.233(13) no .
C72 C75 2.813(13) no .
C73 C76 2.696(15) no .
C74 C77 2.692(12) no .
N2 C58 3.466(11) no 3_666
C1 C58 3.512(11) no 3_666
C2 C31 3.405(11) no .
C2 C49 3.527(12) no .
C4 C39 3.549(10) no 2_546
C5 C51 3.502(13) no .
C5 C52 3.500(11) no .
C6 C58 3.567(10) no 3_666
C7 C46 3.504(11) no .
C7 C47 3.545(11) no .
C8 C69 3.515(12) no .
C9 C59 3.555(12) no .
C9 C67 3.580(10) no .
C15 C40 3.563(12) no 3_566
C15 C41 3.526(11) no 3_566
C17 C33 3.270(15) no 2_546
C17 C34 3.369(14) no 2_546
C18 C31 3.555(14) no 1_545
C18 C32 3.456(14) no 1_545
C18 C33 3.415(13) no 1_545
C18 C34 3.512(14) no 1_545
C21 C63 3.541(11) no 3_656
C25 C56 3.528(14) no .
C26 C63 3.525(12) no 3_656
C31 C2 3.405(11) no .
C31 C18 3.555(14) no 1_565
C32 C18 3.456(14) no 1_565
C33 C17 3.270(15) no 2_556
C33 C18 3.415(13) no 1_565
C34 C17 3.369(14) no 2_556
C34 C18 3.512(14) no 1_565
C39 C4 3.549(10) no 2_556
C40 C15 3.563(12) no 3_566
C41 C15 3.526(11) no 3_566
C46 C7 3.504(11) no .
C47 C7 3.545(11) no .
C49 C2 3.527(12) no .
C51 C5 3.502(13) no .
C52 C5 3.500(11) no .
C56 C25 3.528(14) no .
C58 N2 3.466(11) no 3_666
C58 C1 3.512(11) no 3_666
C58 C6 3.567(10) no 3_666
C59 C9 3.555(12) no .
C63 C21 3.541(11) no 3_656
C63 C26 3.525(12) no 3_656
C67 C9 3.580(10) no .
C69 C8 3.515(12) no .
Pt1 H4A 3.0133 no .
Pt1 H5B 3.1201 no .
Pt1 H9B 3.1511 no .
Ir1 H15A 3.4251 no .
Ir1 H15C 3.5362 no .
Ir1 H16B 3.4274 no .
Ir1 H16C 3.3975 no .
Ir1 H17A 3.5236 no .
Ir1 H17C 3.4221 no .
Ir1 H18B 3.2824 no .
Ir1 H18C 3.4559 no .
Ir1 H19A 3.4646 no .
Ir1 H19C 3.4305 no .
Ir2 H25B 3.4697 no .
Ir2 H25C 3.4837 no .
Ir2 H26B 3.4174 no .
Ir2 H26C 3.3259 no .
Ir2 H27C 3.1913 no .
Ir2 H28B 3.2694 no .
Ir2 H29B 3.4299 no .
Ir2 H29C 3.3776 no .
S1 H4A 3.0761 no .
S1 H4B 3.5341 no .
S1 H18B 3.3914 no .
S1 H27C 3.3218 no .
S1 H28B 3.2824 no .
S2 H9A 3.3494 no .
S2 H9B 2.8401 no .
S2 H15A 3.4751 no .
N1 H3 3.0941 no .
N2 H2 3.1123 no .
N3 H8 3.0921 no .
N4 H7 3.1209 no .
C1 H2 3.1563 no .
C1 H3 3.1371 no .
C1 H4A 2.5536 no .
C1 H4B 2.9867 no .
C1 H4C 3.1468 no .
C1 H5A 3.2120 no .
C1 H5B 2.6961 no .
C2 H5A 2.6180 no .
C2 H5B 3.1322 no .
C3 H4A 3.2547 no .
C3 H4B 2.8464 no .
C3 H4C 2.6540 no .
C4 H3 2.7790 no .
C4 H28B 3.1173 no .
C4 H28C 3.3384 no .
C5 H2 2.8593 no .
C5 H7 2.8643 no .
C5 H16C 3.5878 no .
C6 H5A 3.2481 no .
C6 H5B 2.7902 no .
C6 H7 3.1850 no .
C6 H8 3.1499 no .
C6 H9A 3.0437 no .
C6 H9B 2.5829 no .
C6 H9C 3.1624 no .
C7 H5A 2.6217 no .
C7 H5B 3.1269 no .
C8 H9A 2.8676 no .
C8 H9B 3.2734 no .
C8 H9C 2.6692 no .
C9 H8 2.7832 no .
C10 H16A 3.0178 no .
C10 H16B 2.6894 no .
C10 H16C 3.3222 no .
C10 H19A 2.7141 no .
C10 H19B 3.0208 no .
C10 H19C 3.3286 no .
C11 H15A 2.7578 no .
C11 H15B 3.0031 no .
C11 H15C 3.3528 no .
C11 H17A 3.2984 no .
C11 H17B 2.9354 no .
C11 H17C 2.6892 no .
C12 H16A 2.9837 no .
C12 H16B 3.3064 no .
C12 H16C 2.7219 no .
C12 H18A 2.9194 no .
C12 H18B 2.7168 no .
C12 H18C 3.3118 no .
C13 H17A 2.7021 no .
C13 H17B 3.0583 no .
C13 H17C 3.2938 no .
C13 H19A 3.3465 no .
C13 H19B 3.0324 no .
C13 H19C 2.7414 no .
C14 H15A 3.3081 no .
C14 H15B 3.0859 no .
C14 H15C 2.6953 no .
C14 H18A 3.1320 no .
C14 H18B 3.3244 no .
C14 H18C 2.7252 no .
C15 H16A 3.4815 no .
C15 H16B 2.8265 no .
C15 H19A 2.8645 no .
C15 H19B 3.4945 no .
C16 H5B 3.5493 no .
C16 H15A 2.9027 no .
C16 H15B 3.3939 no .
C16 H17B 3.3488 no .
C16 H17C 2.8341 no .
C17 H16A 3.3695 no .
C17 H16C 2.8383 no .
C17 H18A 3.2935 no .
C17 H18B 2.9228 no .
C18 H17A 2.7764 no .
C18 H17B 3.5477 no .
C18 H19B 3.5453 no .
C18 H19C 2.9360 no .
C18 H27C 3.4482 no .
C19 H15B 3.5824 no .
C19 H15C 2.8194 no .
C19 H18C 2.8796 no .
C19 H26B 3.3591 no .
C19 H26C 3.0469 no .
C20 H26A 3.0292 no .
C20 H26B 2.6408 no .
C20 H26C 3.2708 no .
C20 H29A 2.9862 no .
C20 H29B 3.3250 no .
C20 H29C 2.7378 no .
C21 H25A 3.0361 no .
C21 H25B 3.3354 no .
C21 H25C 2.7379 no .
C21 H27A 3.3479 no .
C21 H27B 2.7164 no .
C21 H27C 2.9133 no .
C22 H26A 2.9918 no .
C22 H26B 3.3380 no .
C22 H26C 2.7480 no .
C22 H28A 2.7870 no .
C22 H28B 2.7746 no .
C22 H28C 3.2991 no .
C23 H4A 3.5827 no .
C23 H27A 2.7523 no .
C23 H27B 3.2843 no .
C23 H27C 3.1524 no .
C23 H29A 3.0321 no .
C23 H29B 2.6664 no .
C23 H29C 3.2969 no .
C24 H25A 2.9971 no .
C24 H25B 2.6952 no .
C24 H25C 3.3122 no .
C24 H28A 3.2093 no .
C24 H28B 3.2429 no .
C24 H28C 2.6918 no .
C25 H26A 3.5278 no .
C25 H26B 2.7887 no .
C25 H29A 3.4000 no .
C25 H29C 2.9114 no .
C26 H19A 3.4966 no .
C26 H19C 2.9531 no .
C26 H25A 3.4835 no .
C26 H25C 2.8474 no .
C26 H27B 2.8799 no .
C26 H27C 3.2549 no .
C27 H26A 3.3415 no .
C27 H26C 2.8359 no .
C27 H28A 3.1684 no .
C27 H28B 3.1314 no .
C28 H4A 3.0242 no .
C28 H4B 3.5476 no .
C28 H27A 2.8298 no .
C28 H29A 3.5341 no .
C28 H29B 2.8182 no .
C29 H25A 3.4716 no .
C29 H25B 2.8527 no .
C29 H28C 2.7552 no .
C30 H32 3.2887 no .
C30 H34 3.2749 no .
C30 H37 2.9245 no .
C30 H47 3.2239 no .
C30 H49 2.7362 no .
C31 H33 3.2362 no .
C31 H35 3.2036 no .
C31 H47 2.9500 no .
C32 H34 3.2230 no .
C33 H31 3.2170 no .
C33 H35 3.2549 no .
C34 H32 3.2261 no .
C35 H31 3.2006 no .
C35 H33 3.2695 no .
C35 H37 3.1135 no .
C35 H49 2.8343 no .
C36 H35 2.5969 no .
C36 H38 3.2908 no .
C36 H40 3.3033 no .
C36 H43 2.6272 no .
C36 H49 3.5717 no .
C36 H53 3.5557 no .
C37 H35 2.9003 no .
C37 H39 3.2613 no .
C37 H41 3.2217 no .
C37 H43 2.5574 no .
C38 H40 3.2230 no .
C38 H43 3.4211 no .
C39 H37 3.2468 no .
C39 H41 3.2493 no .
C40 H38 3.2228 no .
C41 H35 3.2527 no .
C41 H37 3.2197 no .
C41 H39 3.2640 no .
C41 H43 3.5536 no .
C42 H31 2.7722 no .
C42 H37 3.1271 no .
C42 H44 3.2932 no .
C42 H46 3.3021 no .
C42 H53 2.6574 no .
C43 H37 3.0166 no .
C43 H45 3.2543 no .
C43 H47 3.1997 no .
C43 H53 3.3508 no .
C44 H46 3.2265 no .
C45 H43 3.2367 no .
C45 H47 3.2269 no .
C46 H31 3.4705 no .
C46 H44 3.2246 no .
C47 H31 2.5184 no .
C47 H43 3.2018 no .
C47 H45 3.2462 no .
C47 H53 2.9159 no .
C48 H35 3.5068 no .
C48 H41 2.5883 no .
C48 H47 2.9341 no .
C48 H50 3.2791 no .
C48 H52 3.2980 no .
C49 H35 3.4326 no .
C49 H41 3.0653 no .
C49 H51 3.2515 no .
C49 H53 3.2174 no .
C50 H52 3.1998 no .
C51 H49 3.2367 no .
C51 H53 3.2321 no .
C52 H50 3.1948 no .
C53 H41 2.9843 no .
C53 H47 3.1230 no .
C53 H49 3.2207 no .
C53 H51 3.2518 no .
C54 H56 3.2979 no .
C54 H58 3.2962 no .
C54 H65 2.7874 no .
C54 H71 3.1855 no .
C54 H77 2.7755 no .
C55 H57 3.2509 no .
C55 H59 3.2253 no .
C55 H65 3.1195 no .
C55 H77 2.5873 no .
C56 H58 3.2371 no .
C56 H77 3.5415 no .
C57 H55 3.2413 no .
C57 H59 3.2359 no .
C58 H56 3.2343 no .
C59 H55 3.2250 no .
C59 H57 3.2499 no .
C59 H65 3.5187 no .
C59 H71 2.9893 no .
C60 H55 2.7080 no .
C60 H62 3.2841 no .
C60 H64 3.2886 no .
C60 H67 2.5804 no .
C60 H77 3.4389 no .
C61 H55 3.3975 no .
C61 H63 3.2431 no .
C61 H65 3.2074 no .
C61 H67 3.3550 no .
C62 H64 3.2374 no .
C63 H61 3.2300 no .
C63 H65 3.2398 no .
C64 H62 3.2361 no .
C64 H67 3.4700 no .
C65 H55 3.0537 no .
C65 H61 3.2080 no .
C65 H63 3.2541 no .
C65 H67 2.6561 no .
C66 H59 2.7146 no .
C66 H65 3.2149 no .
C66 H68 3.2913 no .
C66 H70 3.2961 no .
C66 H73 2.6091 no .
C67 H65 3.1874 no .
C67 H69 3.2634 no .
C67 H71 3.2165 no .
C67 H73 3.3612 no .
C68 H70 3.2175 no .
C69 H67 3.2474 no .
C69 H71 3.2426 no .
C70 H59 3.4560 no .
C70 H68 3.2178 no .
C71 H59 2.5383 no .
C71 H67 3.2199 no .
C71 H69 3.2569 no .
C71 H73 2.7500 no .
C72 H55 3.3306 no .
C72 H61 2.6416 no .
C72 H71 2.9680 no .
C72 H74 3.2750 no .
C72 H76 3.2651 no .
C73 H61 3.0834 no .
C73 H71 3.0636 no .
C73 H75 3.2410 no .
C73 H77 3.1806 no .
C74 H76 3.1747 no .
C75 H73 3.2265 no .
C75 H77 3.1920 no .
C76 H74 3.1718 no .
C77 H55 3.0820 no .
C77 H61 3.0823 no .
C77 H73 3.1811 no .
C77 H75 3.2133 no .
B1 H31 2.8378 no .
B1 H35 2.7563 no .
B1 H37 2.7477 no .
B1 H41 2.8327 no .
B1 H43 2.8311 no .
B1 H47 2.7732 no .
B1 H49 2.8249 no .
B1 H53 2.7802 no .
B2 H55 2.7581 no .
B2 H59 2.8477 no .
B2 H61 2.8285 no .
B2 H65 2.7316 no .
B2 H67 2.8145 no .
B2 H71 2.7698 no .
B2 H73 2.8006 no .
B2 H77 2.7846 no .
H2 H3 2.4607 no .
H2 H5A 2.6065 no .
H2 H5B 3.4941 no .
H3 H4B 3.0101 no .
H3 H4C 2.6794 no .
H4A H28B 2.5979 no .
H4A H28C 2.7039 no .
H4A H29B 3.1016 no .
H4B H28B 2.8100 no .
H4B H28C 3.4102 no .
H4C H28B 3.5507 no .
H4C H28C 3.4029 no .
H5A H7 2.6031 no .
H5B H7 3.4523 no .
H5B H16C 2.6815 no .
H5B H17C 3.4306 no .
H7 H8 2.4621 no .
H8 H9A 3.0026 no .
H8 H9C 2.6919 no .
H9B H29C 3.4168 no .
H15A H16A 3.3319 no .
H15A H16B 2.2967 no .
H15B H16A 3.4380 no .
H15B H16B 3.1282 no .
H15B H19A 3.3530 no .
H15C H19A 2.2416 no .
H15C H19B 3.1890 no .
H16A H17B 3.3184 no .
H16A H17C 3.1896 no .
H16C H17B 3.1719 no .
H16C H17C 2.2770 no .
H17A H18A 2.9503 no .
H17A H18B 2.3084 no .
H17B H18A 3.4376 no .
H17B H18B 3.4713 no .
H18A H19C 3.4538 no .
H18B H27C 3.1299 no .
H18C H19B 3.2310 no .
H18C H19C 2.3209 no .
H18C H26C 3.1608 no .
H18C H27C 2.9055 no .
H19A H26B 2.9528 no .
H19A H26C 3.1351 no .
H19C H26A 3.5952 no .
H19C H26B 2.8731 no .
H19C H26C 2.2068 no .
H25A H26A 3.5943 no .
H25A H26B 3.1895 no .
H25A H29A 3.4316 no .
H25A H29C 3.3289 no .
H25B H29A 3.1597 no .
H25B H29C 2.3262 no .
H25C H26A 3.2970 no .
H25C H26B 2.2153 no .
H26A H27B 2.8517 no .
H26C H27B 2.6144 no .
H26C H27C 2.7261 no .
H27A H28A 2.6152 no .
H27A H28B 2.7022 no .
H27C H28B 3.4151 no .
H28A H29B 3.5265 no .
H28B H29B 3.3959 no .
H28C H29A 3.0762 no .
H28C H29B 2.1789 no .
H31 H32 2.2884 no .
H31 H47 2.2122 no .
H32 H33 2.3131 no .
H33 H34 2.3702 no .
H34 H35 2.2995 no .
H35 H37 3.0327 no .
H35 H49 2.7858 no .
H37 H38 2.3199 no .
H37 H43 2.4994 no .
H38 H39 2.3417 no .
H39 H40 2.3071 no .
H40 H41 2.3380 no .
H41 H49 3.3829 no .
H41 H53 3.2625 no .
H43 H44 2.2967 no .
H44 H45 2.3384 no .
H45 H46 2.3352 no .
H46 H47 2.2969 no .
H47 H53 2.9909 no .
H49 H50 2.2961 no .
H50 H51 2.3024 no .
H51 H52 2.3316 no .
H52 H53 2.3098 no .
H55 H56 2.3164 no .
H55 H65 3.1590 no .
H55 H77 2.3426 no .
H56 H57 2.3245 no .
H57 H58 2.3310 no .
H58 H59 2.3224 no .
H59 H71 2.3498 no .
H61 H62 2.2996 no .
H61 H73 3.3980 no .
H61 H77 3.3926 no .
H62 H63 2.3196 no .
H63 H64 2.3572 no .
H64 H65 2.3104 no .
H65 H67 2.7196 no .
H67 H68 2.3306 no .
H68 H69 2.3142 no .
H69 H70 2.3322 no .
H70 H71 2.3172 no .
H71 H73 2.8014 no .
H73 H74 2.3140 no .
H74 H75 2.3186 no .
H75 H76 2.2756 no .
H76 H77 2.2960 no .
Pt1 H58 3.3491 no 3_666
S1 H34 3.2555 no 2_546
S1 H35 3.1727 no 2_546
S2 H64 3.5137 no .
S2 H65 3.2189 no .
N1 H34 2.9097 no 2_546
N1 H57 3.4644 no 3_666
N2 H34 3.2594 no 2_546
N2 H35 3.3499 no 2_546
N2 H58 3.4717 no 3_666
N3 H47 3.3997 no .
N3 H57 2.9522 no 3_666
N4 H57 3.0323 no 3_666
N4 H58 3.0649 no 3_666
C1 H34 2.8143 no 2_546
C1 H58 3.2642 no 3_666
C2 H31 3.2896 no .
C2 H34 3.4469 no 2_546
C2 H47 3.5092 no .
C2 H49 3.4677 no .
C3 H17A 3.4422 no 2_556
C4 H35 3.3019 no 2_546
C4 H59 3.5064 no 3_666
C4 H71 3.5169 no 3_666
C5 H34 3.3923 no 2_546
C5 H47 3.2904 no .
C6 H57 3.0587 no 3_666
C6 H58 2.9497 no 3_666
C7 H46 3.0095 no .
C7 H47 3.0430 no .
C7 H52 3.1468 no 3_566
C7 H57 2.9181 no 3_666
C8 H29A 3.5787 no 3_666
C8 H46 3.3506 no .
C8 H52 3.4856 no 3_566
C8 H57 2.9578 no 3_666
C8 H69 3.3814 no .
C9 H58 3.1349 no 3_666
C9 H59 3.0697 no .
C12 H37 3.2328 no 1_545
C13 H37 2.9805 no 1_545
C14 H37 3.5500 no 1_545
C15 H43 3.3654 no 3_566
C15 H44 3.3106 no 1_545
C15 H64 3.2922 no .
C16 H53 2.8956 no 3_566
C17 H3 3.3318 no 2_546
C17 H33 3.1913 no 2_546
C17 H34 3.3391 no 2_546
C17 H38 3.2800 no 1_545
C17 H76 3.4012 no 4_455
C18 H37 3.1329 no 1_545
C18 H50 3.3232 no 2_546
C19 H31 3.4701 no 1_545
C19 H56 3.5118 no 3_656
C19 H64 3.4057 no .
C20 H63 3.4536 no 3_656
C21 H63 3.5241 no 3_656
C22 H62 3.5391 no 3_656
C23 H73 3.4014 no 4_555
C24 H74 3.3405 no 4_555
C25 H26B 3.4813 no 3_656
C25 H56 3.5358 no .
C25 H65 3.4095 no .
C26 H25C 3.4830 no 3_656
C26 H55 3.1903 no 3_656
C27 H50 3.2658 no 2_546
C28 H40 3.4060 no 2_546
C28 H73 3.1235 no 4_555
C29 H9C 3.1392 no 3_666
C29 H74 3.3373 no 4_555
C30 H2 2.9995 no .
C30 H18A 2.9512 no 1_565
C31 H2 2.6634 no .
C31 H18A 3.1210 no 1_565
C31 H18C 3.1097 no 1_565
C31 H19B 3.3474 no 1_565
C31 H19C 3.4774 no 1_565
C31 H56 3.2457 no 3_666
C32 H2 3.1839 no .
C32 H3 3.4966 no .
C32 H17A 3.4948 no 2_556
C32 H18A 3.1962 no 1_565
C32 H18C 2.8220 no 1_565
C32 H56 3.4987 no 3_666
C32 H76 3.5473 no 3_666
C32 H77 3.1475 no 3_666
C33 H17A 2.9955 no 2_556
C33 H17B 3.5879 no 2_556
C33 H17C 2.7641 no 2_556
C33 H18A 3.0383 no 1_565
C33 H18C 3.0042 no 1_565
C33 H50 3.0907 no 2_556
C33 H76 3.1570 no 3_666
C34 H17A 2.9903 no 2_556
C34 H17C 2.8429 no 2_556
C34 H18A 2.8025 no 1_565
C34 H18C 3.4798 no 1_565
C35 H4B 3.4533 no 2_556
C35 H17A 3.5258 no 2_556
C35 H18A 2.7505 no 1_565
C36 H4B 3.3944 no 2_556
C36 H15B 3.2034 no 3_566
C37 H4B 3.1830 no 2_556
C37 H15B 3.4143 no 3_566
C37 H17B 3.5774 no 1_565
C37 H18A 3.2377 no 1_565
C37 H44 3.1232 no 3_576
C38 H4B 2.9631 no 2_556
C38 H4C 3.5545 no 2_556
C38 H15B 3.5325 no 3_566
C38 H17B 3.1709 no 1_565
C38 H44 2.9902 no 3_576
C38 H45 3.1502 no 3_576
C39 H4B 2.8973 no 2_556
C39 H4C 3.3003 no 2_556
C39 H15B 3.4429 no 3_566
C39 H45 3.3026 no 3_576
C39 H63 3.5737 no 3_566
C40 H4B 3.0420 no 2_556
C40 H15A 3.4500 no 3_566
C40 H15B 3.2225 no 3_566
C40 H15C 3.4320 no 3_566
C40 H28B 3.2706 no 2_556
C40 H67 3.2946 no 3_566
C41 H4B 3.2865 no 2_556
C41 H15A 3.2109 no 3_566
C41 H15B 3.0771 no 3_566
C41 H28B 3.4217 no 2_556
C41 H67 3.5527 no 3_566
C41 H68 3.5279 no 3_566
C42 H16A 3.3963 no 3_566
C42 H19B 2.9399 no 1_565
C43 H15B 3.1292 no 3_566
C43 H16A 3.0416 no 3_566
C43 H19B 2.9238 no 1_565
C43 H44 3.1778 no 3_576
C44 H15B 3.0795 no 1_565
C44 H16A 2.9445 no 3_566
C44 H19B 2.9382 no 1_565
C44 H38 3.5009 no 3_576
C44 H43 3.1815 no 3_576
C45 H16A 3.1826 no 3_566
C45 H19B 2.9321 no 1_565
C45 H38 3.4055 no 3_576
C45 H75 3.0499 no 2_555
C46 H7 2.8967 no .
C46 H16A 3.4620 no 3_566
C46 H19B 2.8969 no 1_565
C46 H56 3.5271 no 3_666
C46 H75 3.2110 no 2_555
C47 H5A 3.4334 no .
C47 H7 2.9217 no .
C47 H16A 3.5144 no 3_566
C47 H19B 2.9006 no 1_565
C47 H56 3.4752 no 3_666
C48 H2 3.1699 no .
C48 H5A 2.8997 no .
C49 H2 2.8222 no .
C49 H5A 3.0581 no .
C49 H18B 3.3608 no 2_556
C49 H27C 3.5859 no 2_556
C50 H2 3.4735 no .
C50 H5A 3.0779 no .
C50 H5B 3.4648 no .
C50 H18B 3.3967 no 2_556
C50 H27A 3.4278 no 2_556
C50 H27C 3.2072 no 2_556
C50 H33 3.1996 no 2_546
C50 H68 3.4591 no 3_566
C51 H5A 2.9542 no .
C51 H5B 3.1299 no .
C51 H33 3.3790 no 2_546
C51 H68 3.0838 no 3_566
C51 H69 3.1832 no 3_566
C52 H5A 2.7503 no .
C52 H5B 3.3593 no .
C52 H68 2.9898 no 3_566
C53 H5A 2.6916 no .
C53 H16A 3.5795 no 3_566
C53 H16B 3.1306 no 3_566
C53 H68 3.3309 no 3_566
C55 H25B 3.1522 no .
C55 H26A 3.4638 no 3_656
C55 H32 3.1027 no 3_666
C56 H25A 3.3213 no .
C56 H25B 2.9184 no .
C56 H31 3.0798 no 3_666
C56 H32 3.2069 no 3_666
C57 H25B 3.1839 no .
C57 H29C 3.4406 no .
C58 H4C 3.5689 no 3_666
C58 H29C 3.5678 no .
C59 H4C 3.1154 no 3_666
C59 H9A 3.3598 no .
C59 H9B 3.4818 no .
C59 H9C 3.2370 no .
C60 H26A 3.1827 no 3_656
C60 H40 3.4779 no 3_566
C61 H26A 3.1211 no 3_656
C61 H27B 3.3197 no 3_656
C61 H40 3.1928 no 3_566
C61 H70 3.1316 no 2_545
C62 H26A 2.9394 no 3_656
C62 H27B 3.3116 no 3_656
C62 H39 3.0749 no 3_566
C62 H40 3.0845 no 3_566
C62 H70 3.4758 no 2_545
C63 H15C 3.3240 no .
C63 H25A 3.5110 no 3_656
C63 H26A 2.7671 no 3_656
C63 H39 3.1069 no 3_566
C63 H40 3.2530 no 3_566
C64 H15C 2.7925 no .
C64 H19A 3.2884 no .
C64 H25C 3.1463 no .
C64 H26A 2.7629 no 3_656
C64 H40 3.5160 no 3_566
C65 H15C 3.5923 no .
C65 H25C 3.2235 no .
C65 H26A 2.9612 no 3_656
C65 H40 3.5878 no 3_566
C66 H9A 2.8726 no .
C66 H28A 3.4564 no 4_454
C67 H9A 2.6289 no .
C67 H28A 3.2080 no 4_454
C67 H40 3.3431 no 3_566
C67 H41 3.5291 no 3_566
C68 H8 3.3785 no .
C68 H9A 2.8554 no .
C68 H27A 2.9957 no 4_454
C68 H41 3.2976 no 3_566
C69 H8 2.8461 no .
C69 H9A 3.2514 no .
C69 H27A 3.0364 no 4_454
C69 H27B 3.4617 no 4_454
C70 H8 3.4044 no .
C70 H9A 3.4217 no .
C70 H9C 3.5324 no .
C70 H29B 3.5634 no 3_666
C70 H61 3.0125 no 2_555
C70 H62 3.1903 no 2_555
C71 H4C 3.5902 no 3_666
C71 H9A 3.2515 no .
C71 H9C 3.5379 no .
C71 H62 3.2513 no 2_555
C73 H28A 3.0577 no 4_454
C73 H62 3.3823 no 2_555
C74 H29A 3.2417 no 4_454
C74 H39 3.3676 no 4_564
C74 H45 3.3343 no 2_545
C75 H38 3.5139 no 4_564
C75 H45 3.0537 no 2_545
C75 H69 3.5008 no 2_545
C76 H17B 3.4000 no 4_554
C76 H32 3.5776 no 3_666
C76 H33 3.2955 no 3_666
C76 H69 3.5226 no 2_545
C77 H3 3.5992 no 3_666
C77 H32 3.1483 no 3_666
H2 C30 2.9995 no .
H2 C31 2.6634 no .
H2 C32 3.1839 no .
H2 C48 3.1699 no .
H2 C49 2.8222 no .
H2 C50 3.4735 no .
H2 H17A 3.2764 no 2_556
H2 H18B 3.5464 no 2_556
H2 H31 2.6835 no .
H2 H32 3.4786 no .
H2 H47 3.0865 no .
H2 H49 2.6887 no .
H3 C17 3.3318 no 2_556
H3 C32 3.4966 no .
H3 C77 3.5992 no 3_666
H3 H17A 2.8876 no 2_556
H3 H17B 2.8761 no 2_556
H3 H32 3.3101 no .
H3 H38 3.2412 no 2_546
H3 H77 3.3071 no 3_666
H4A H58 3.3914 no 3_666
H4A H59 3.3167 no 3_666
H4A H71 3.5556 no 3_666
H4B C35 3.4533 no 2_546
H4B C36 3.3944 no 2_546
H4B C37 3.1830 no 2_546
H4B C38 2.9631 no 2_546
H4B C39 2.8973 no 2_546
H4B C40 3.0420 no 2_546
H4B C41 3.2865 no 2_546
H4B H35 2.5748 no 2_546
H4B H38 3.4136 no 2_546
H4B H39 3.3186 no 2_546
H4B H40 3.5166 no 2_546
H4C C38 3.5545 no 2_546
H4C C39 3.3003 no 2_546
H4C C58 3.5689 no 3_666
H4C C59 3.1154 no 3_666
H4C C71 3.5902 no 3_666
H4C H39 3.2656 no 2_546
H4C H59 2.9423 no 3_666
H4C H71 2.6767 no 3_666
H5A C47 3.4334 no .
H5A C48 2.8997 no .
H5A C49 3.0581 no .
H5A C50 3.0779 no .
H5A C51 2.9542 no .
H5A C52 2.7503 no .
H5A C53 2.6916 no .
H5A H47 2.6317 no .
H5A H51 3.5251 no .
H5A H52 3.2400 no .
H5A H53 3.1423 no .
H5B C50 3.4648 no .
H5B C51 3.1299 no .
H5B C52 3.3593 no .
H5B H34 2.8881 no 2_546
H5B H51 3.2725 no .
H7 C46 2.8967 no .
H7 C47 2.9217 no .
H7 H46 2.6024 no .
H7 H47 2.5972 no .
H7 H52 3.0568 no 3_566
H7 H53 3.3426 no .
H7 H57 3.3620 no 3_666
H8 C68 3.3785 no .
H8 C69 2.8461 no .
H8 C70 3.4044 no .
H8 H29A 3.0280 no 3_666
H8 H46 3.2718 no .
H8 H57 3.4247 no 3_666
H8 H68 3.5437 no .
H8 H69 2.6296 no .
H8 H70 3.5722 no .
H8 H75 3.2004 no 2_555
H9A C59 3.3598 no .
H9A C66 2.8726 no .
H9A C67 2.6289 no .
H9A C68 2.8554 no .
H9A C69 3.2514 no .
H9A C70 3.4217 no .
H9A C71 3.2515 no .
H9A H59 2.8925 no .
H9A H65 3.1193 no .
H9A H67 2.9560 no .
H9A H68 3.2947 no .
H9B C59 3.4818 no .
H9B H58 2.7467 no 3_666
H9B H59 3.2379 no .
H9B H65 3.5757 no .
H9C C29 3.1392 no 3_666
H9C C59 3.2370 no .
H9C C70 3.5324 no .
H9C C71 3.5379 no .
H9C H29A 3.1305 no 3_666
H9C H29B 2.8733 no 3_666
H9C H29C 2.8860 no 3_666
H9C H58 3.5590 no .
H9C H58 3.1258 no 3_666
H9C H59 2.5956 no .
H15A C40 3.4500 no 3_566
H15A C41 3.2109 no 3_566
H15A H40 3.5598 no 3_566
H15A H41 3.1505 no 3_566
H15A H53 3.4736 no 3_566
H15A H64 3.5422 no .
H15A H67 3.4690 no .
H15B C36 3.2034 no 3_566
H15B C37 3.4143 no 3_566
H15B C38 3.5325 no 3_566
H15B C39 3.4429 no 3_566
H15B C40 3.2225 no 3_566
H15B C41 3.0771 no 3_566
H15B C43 3.1292 no 3_566
H15B C44 3.0795 no 1_545
H15B H41 3.4530 no 3_566
H15B H43 2.4623 no 3_566
H15B H44 2.4980 no 1_545
H15C C40 3.4320 no 3_566
H15C C63 3.3240 no .
H15C C64 2.7925 no .
H15C C65 3.5923 no .
H15C H40 3.4970 no 3_566
H15C H44 3.4889 no 1_545
H15C H63 3.3295 no .
H15C H64 2.3772 no .
H16A C42 3.3963 no 3_566
H16A C43 3.0416 no 3_566
H16A C44 2.9445 no 3_566
H16A C45 3.1826 no 3_566
H16A C46 3.4620 no 3_566
H16A C47 3.5144 no 3_566
H16A C53 3.5795 no 3_566
H16A H43 3.4247 no 3_566
H16A H44 3.2854 no 3_566
H16A H53 2.6311 no 3_566
H16B C53 3.1306 no 3_566
H16B H52 3.3211 no 3_566
H16B H53 2.3421 no 3_566
H16C H53 3.3730 no 3_566
H17A C3 3.4422 no 2_546
H17A C32 3.4948 no 2_546
H17A C33 2.9955 no 2_546
H17A C34 2.9903 no 2_546
H17A C35 3.5258 no 2_546
H17A H2 3.2764 no 2_546
H17A H3 2.8876 no 2_546
H17A H33 3.1991 no 2_546
H17A H34 3.1713 no 2_546
H17A H49 3.4769 no 2_546
H17B C33 3.5879 no 2_546
H17B C37 3.5774 no 1_545
H17B C38 3.1709 no 1_545
H17B C76 3.4000 no 4_455
H17B H3 2.8761 no 2_546
H17B H33 3.3709 no 2_546
H17B H37 3.1607 no 1_545
H17B H38 2.3603 no 1_545
H17B H76 2.8794 no 4_455
H17C C33 2.7641 no 2_546
H17C C34 2.8429 no 2_546
H17C H33 2.5374 no 2_546
H17C H34 2.6566 no 2_546
H17C H76 3.0906 no 4_455
H18A C30 2.9512 no 1_545
H18A C31 3.1210 no 1_545
H18A C32 3.1962 no 1_545
H18A C33 3.0383 no 1_545
H18A C34 2.8025 no 1_545
H18A C35 2.7505 no 1_545
H18A C37 3.2377 no 1_545
H18A H33 3.5921 no 1_545
H18A H34 3.2654 no 1_545
H18A H35 3.1933 no 1_545
H18A H37 2.4546 no 1_545
H18A H50 3.5928 no 2_546
H18B C49 3.3608 no 2_546
H18B C50 3.3967 no 2_546
H18B H2 3.5464 no 2_546
H18B H49 2.7235 no 2_546
H18B H50 2.7908 no 2_546
H18C C31 3.1097 no 1_545
H18C C32 2.8220 no 1_545
H18C C33 3.0042 no 1_545
H18C C34 3.4798 no 1_545
H18C H31 3.4863 no 1_545
H18C H32 3.0889 no 1_545
H18C H33 3.3412 no 1_545
H18C H50 3.1031 no 2_546
H19A C64 3.2884 no .
H19A H25A 3.4467 no 3_656
H19A H63 3.4142 no .
H19A H64 2.4552 no .
H19B C31 3.3474 no 1_545
H19B C42 2.9399 no 1_545
H19B C43 2.9238 no 1_545
H19B C44 2.9382 no 1_545
H19B C45 2.9321 no 1_545
H19B C46 2.8969 no 1_545
H19B C47 2.9006 no 1_545
H19B H31 2.8618 no 1_545
H19B H43 3.4818 no 1_545
H19B H44 3.5008 no 1_545
H19B H45 3.4876 no 1_545
H19B H46 3.4282 no 1_545
H19B H47 3.4627 no 1_545
H19B H56 3.1933 no 3_656
H19C C31 3.4774 no 1_545
H19C H31 3.1899 no 1_545
H19C H32 3.5411 no 1_545
H19C H56 3.0922 no 3_656
H25A C56 3.3213 no .
H25A C63 3.5110 no 3_656
H25A H19A 3.4467 no 3_656
H25A H26B 3.1290 no 3_656
H25A H56 3.0736 no .
H25A H63 2.9496 no 3_656
H25A H64 3.4870 no 3_656
H25B C55 3.1522 no .
H25B C56 2.9184 no .
H25B C57 3.1839 no .
H25B H55 3.4790 no .
H25B H56 3.1543 no .
H25B H57 3.5521 no .
H25B H65 2.9991 no .
H25C C26 3.4830 no 3_656
H25C C64 3.1463 no .
H25C C65 3.2235 no .
H25C H26A 3.1370 no 3_656
H25C H26B 2.9336 no 3_656
H25C H64 2.7841 no .
H25C H65 2.9146 no .
H26A C55 3.4638 no 3_656
H26A C60 3.1827 no 3_656
H26A C61 3.1211 no 3_656
H26A C62 2.9394 no 3_656
H26A C63 2.7671 no 3_656
H26A C64 2.7629 no 3_656
H26A C65 2.9612 no 3_656
H26A H25C 3.1370 no 3_656
H26A H55 2.6551 no 3_656
H26A H62 3.4786 no 3_656
H26A H63 3.2369 no 3_656
H26A H64 3.2170 no 3_656
H26A H65 3.5075 no 3_656
H26B C25 3.4813 no 3_656
H26B H25A 3.1290 no 3_656
H26B H25C 2.9336 no 3_656
H26B H55 3.5771 no 3_656
H26B H64 3.0312 no .
H26C H55 2.9153 no 3_656
H27A C50 3.4278 no 2_546
H27A C68 2.9957 no 4_555
H27A C69 3.0364 no 4_555
H27A H50 3.2240 no 2_546
H27A H68 3.0690 no 4_555
H27A H69 3.1478 no 4_555
H27B C61 3.3197 no 3_656
H27B C62 3.3116 no 3_656
H27B C69 3.4617 no 4_555
H27B H50 3.4576 no 2_546
H27B H61 3.1879 no 3_656
H27B H62 3.1858 no 3_656
H27B H69 3.3280 no 4_555
H27C C49 3.5859 no 2_546
H27C C50 3.2072 no 2_546
H27C H49 3.3481 no 2_546
H27C H50 2.6362 no 2_546
H28A C66 3.4564 no 4_555
H28A C67 3.2080 no 4_555
H28A C73 3.0577 no 4_555
H28A H40 3.1446 no 2_546
H28A H61 3.5584 no 4_555
H28A H67 3.2732 no 4_555
H28A H73 2.3602 no 4_555
H28B C40 3.2706 no 2_546
H28B C41 3.4217 no 2_546
H28B H40 3.0591 no 2_546
H28B H41 3.3318 no 2_546
H28C H40 3.4611 no 2_546
H28C H61 3.5895 no 4_555
H28C H70 2.8970 no 3_666
H28C H71 3.4324 no 3_666
H28C H73 3.3649 no 4_555
H29A C8 3.5787 no 3_666
H29A C74 3.2417 no 4_555
H29A H8 3.0280 no 3_666
H29A H9C 3.1305 no 3_666
H29A H70 3.4908 no 3_666
H29A H74 2.5898 no 4_555
H29B C70 3.5634 no 3_666
H29B H9C 2.8733 no 3_666
H29B H59 3.1754 no 3_666
H29B H70 3.1820 no 3_666
H29C C57 3.4406 no .
H29C C58 3.5678 no .
H29C H9C 2.8860 no 3_666
H29C H57 3.3996 no .
H31 C2 3.2896 no .
H31 C19 3.4701 no 1_565
H31 C56 3.0798 no 3_666
H31 H2 2.6835 no .
H31 H18C 3.4863 no 1_565
H31 H19B 2.8618 no 1_565
H31 H19C 3.1899 no 1_565
H31 H56 2.4661 no 3_666
H32 C55 3.1027 no 3_666
H32 C56 3.2069 no 3_666
H32 C76 3.5776 no 3_666
H32 C77 3.1483 no 3_666
H32 H2 3.4786 no .
H32 H3 3.3101 no .
H32 H18C 3.0889 no 1_565
H32 H19C 3.5411 no 1_565
H32 H55 2.8382 no 3_666
H32 H56 3.0046 no 3_666
H32 H76 3.1879 no 3_666
H32 H77 2.2948 no 3_666
H33 C17 3.1913 no 2_556
H33 C50 3.1996 no 2_556
H33 C51 3.3790 no 2_556
H33 C76 3.2955 no 3_666
H33 H17A 3.1991 no 2_556
H33 H17B 3.3709 no 2_556
H33 H17C 2.5374 no 2_556
H33 H18A 3.5921 no 1_565
H33 H18C 3.3412 no 1_565
H33 H50 2.5382 no 2_556
H33 H51 2.9315 no 2_556
H33 H76 2.4307 no 3_666
H33 H77 3.3797 no 3_666
H34 S1 3.2555 no 2_556
H34 N1 2.9097 no 2_556
H34 N2 3.2594 no 2_556
H34 C1 2.8143 no 2_556
H34 C2 3.4469 no 2_556
H34 C5 3.3923 no 2_556
H34 C17 3.3391 no 2_556
H34 H5B 2.8881 no 2_556
H34 H17A 3.1713 no 2_556
H34 H17C 2.6566 no 2_556
H34 H18A 3.2654 no 1_565
H35 S1 3.1727 no 2_556
H35 N2 3.3499 no 2_556
H35 C4 3.3019 no 2_556
H35 H4B 2.5748 no 2_556
H35 H18A 3.1933 no 1_565
H37 C12 3.2328 no 1_565
H37 C13 2.9805 no 1_565
H37 C14 3.5500 no 1_565
H37 C18 3.1329 no 1_565
H37 H17B 3.1607 no 1_565
H37 H18A 2.4546 no 1_565
H37 H44 3.2136 no 3_576
H38 C17 3.2800 no 1_565
H38 C44 3.5009 no 3_576
H38 C45 3.4055 no 3_576
H38 C75 3.5139 no 4_465
H38 H3 3.2412 no 2_556
H38 H4B 3.4136 no 2_556
H38 H17B 2.3603 no 1_565
H38 H44 2.9847 no 3_576
H38 H45 2.8079 no 3_576
H38 H75 3.5658 no 4_465
H39 C62 3.0749 no 3_566
H39 C63 3.1069 no 3_566
H39 C74 3.3676 no 4_465
H39 H4B 3.3186 no 2_556
H39 H4C 3.2656 no 2_556
H39 H45 3.0908 no 3_576
H39 H62 2.8903 no 3_566
H39 H63 2.9481 no 3_566
H39 H74 3.4437 no 4_465
H40 C28 3.4060 no 2_556
H40 C60 3.4779 no 3_566
H40 C61 3.1928 no 3_566
H40 C62 3.0845 no 3_566
H40 C63 3.2530 no 3_566
H40 C64 3.5160 no 3_566
H40 C65 3.5878 no 3_566
H40 C67 3.3431 no 3_566
H40 H4B 3.5166 no 2_556
H40 H15A 3.5598 no 3_566
H40 H15C 3.4970 no 3_566
H40 H28A 3.1446 no 2_556
H40 H28B 3.0591 no 2_556
H40 H28C 3.4611 no 2_556
H40 H62 3.4390 no 3_566
H40 H67 2.5653 no 3_566
H41 C67 3.5291 no 3_566
H41 C68 3.2976 no 3_566
H41 H15A 3.1505 no 3_566
H41 H15B 3.4530 no 3_566
H41 H28B 3.3318 no 2_556
H41 H67 3.0771 no 3_566
H41 H68 2.6215 no 3_566
H43 C15 3.3654 no 3_566
H43 C44 3.1815 no 3_576
H43 H15B 2.4623 no 3_566
H43 H16A 3.4247 no 3_566
H43 H19B 3.4818 no 1_565
H43 H43 3.2860 no 3_576
H43 H44 2.3172 no 3_576
H44 C15 3.3106 no 1_565
H44 C37 3.1232 no 3_576
H44 C38 2.9902 no 3_576
H44 C43 3.1778 no 3_576
H44 H15B 2.4980 no 1_565
H44 H15C 3.4889 no 1_565
H44 H16A 3.2854 no 3_566
H44 H19B 3.5008 no 1_565
H44 H37 3.2136 no 3_576
H44 H38 2.9847 no 3_576
H44 H43 2.3172 no 3_576
H44 H44 3.2390 no 3_576
H45 C38 3.1502 no 3_576
H45 C39 3.3026 no 3_576
H45 C74 3.3343 no 2_555
H45 C75 3.0537 no 2_555
H45 H19B 3.4876 no 1_565
H45 H38 2.8079 no 3_576
H45 H39 3.0908 no 3_576
H45 H63 3.3454 no 1_565
H45 H74 3.0813 no 2_555
H45 H75 2.5592 no 2_555
H46 C7 3.0095 no .
H46 C8 3.3506 no .
H46 H7 2.6024 no .
H46 H8 3.2718 no .
H46 H19B 3.4282 no 1_565
H46 H56 3.2690 no 3_666
H46 H57 2.9354 no 3_666
H46 H74 3.4722 no 2_555
H46 H75 2.8732 no 2_555
H47 N3 3.3997 no .
H47 C2 3.5092 no .
H47 C5 3.2904 no .
H47 C7 3.0430 no .
H47 H2 3.0865 no .
H47 H5A 2.6317 no .
H47 H7 2.5972 no .
H47 H19B 3.4627 no 1_565
H47 H56 3.1928 no 3_666
H47 H57 3.0881 no 3_666
H49 C2 3.4677 no .
H49 H2 2.6887 no .
H49 H17A 3.4769 no 2_556
H49 H18B 2.7235 no 2_556
H49 H27C 3.3481 no 2_556
H50 C18 3.3232 no 2_556
H50 C27 3.2658 no 2_556
H50 C33 3.0907 no 2_546
H50 H18A 3.5928 no 2_556
H50 H18B 2.7908 no 2_556
H50 H18C 3.1031 no 2_556
H50 H27A 3.2240 no 2_556
H50 H27B 3.4576 no 2_556
H50 H27C 2.6362 no 2_556
H50 H33 2.5382 no 2_546
H51 H5A 3.5251 no .
H51 H5B 3.2725 no .
H51 H33 2.9315 no 2_546
H51 H68 3.4118 no 3_566
H51 H69 2.8400 no 3_566
H51 H76 2.9604 no 4_455
H52 C7 3.1468 no 3_566
H52 C8 3.4856 no 3_566
H52 H5A 3.2400 no .
H52 H7 3.0568 no 3_566
H52 H16B 3.3211 no 3_566
H52 H68 3.2540 no 3_566
H53 C16 2.8956 no 3_566
H53 H5A 3.1423 no .
H53 H7 3.3426 no .
H53 H15A 3.4736 no 3_566
H53 H16A 2.6311 no 3_566
H53 H16B 2.3421 no 3_566
H53 H16C 3.3730 no 3_566
H55 C26 3.1903 no 3_656
H55 H25B 3.4790 no .
H55 H26A 2.6551 no 3_656
H55 H26B 3.5771 no 3_656
H55 H26C 2.9153 no 3_656
H55 H32 2.8382 no 3_666
H56 C19 3.5118 no 3_656
H56 C25 3.5358 no .
H56 C31 3.2457 no 3_666
H56 C32 3.4987 no 3_666
H56 C46 3.5271 no 3_666
H56 C47 3.4752 no 3_666
H56 H19B 3.1933 no 3_656
H56 H19C 3.0922 no 3_656
H56 H25A 3.0736 no .
H56 H25B 3.1543 no .
H56 H31 2.4661 no 3_666
H56 H32 3.0046 no 3_666
H56 H46 3.2690 no 3_666
H56 H47 3.1928 no 3_666
H57 N1 3.4644 no 3_666
H57 N3 2.9522 no 3_666
H57 N4 3.0323 no 3_666
H57 C6 3.0587 no 3_666
H57 C7 2.9181 no 3_666
H57 C8 2.9578 no 3_666
H57 H7 3.3620 no 3_666
H57 H8 3.4247 no 3_666
H57 H25B 3.5521 no .
H57 H29C 3.3996 no .
H57 H46 2.9354 no 3_666
H57 H47 3.0881 no 3_666
H58 Pt1 3.3491 no 3_666
H58 N2 3.4717 no 3_666
H58 N4 3.0649 no 3_666
H58 C1 3.2642 no 3_666
H58 C6 2.9497 no 3_666
H58 C9 3.1349 no 3_666
H58 H4A 3.3914 no 3_666
H58 H9B 2.7467 no 3_666
H58 H9C 3.5590 no .
H58 H9C 3.1258 no 3_666
H59 C4 3.5064 no 3_666
H59 C9 3.0697 no .
H59 H4A 3.3167 no 3_666
H59 H4C 2.9423 no 3_666
H59 H9A 2.8925 no .
H59 H9B 3.2379 no .
H59 H9C 2.5956 no .
H59 H29B 3.1754 no 3_666
H61 C70 3.0125 no 2_545
H61 H27B 3.1879 no 3_656
H61 H28A 3.5584 no 4_454
H61 H28C 3.5895 no 4_454
H61 H70 2.3333 no 2_545
H62 C22 3.5391 no 3_656
H62 C70 3.1903 no 2_545
H62 C71 3.2513 no 2_545
H62 C73 3.3823 no 2_545
H62 H26A 3.4786 no 3_656
H62 H27B 3.1858 no 3_656
H62 H39 2.8903 no 3_566
H62 H40 3.4390 no 3_566
H62 H70 3.0507 no 2_545
H62 H71 3.1210 no 2_545
H62 H73 2.8138 no 2_545
H62 H74 3.3963 no 2_545
H63 C20 3.4536 no 3_656
H63 C21 3.5241 no 3_656
H63 C39 3.5737 no 3_566
H63 H15C 3.3295 no .
H63 H19A 3.4142 no .
H63 H25A 2.9496 no 3_656
H63 H26A 3.2369 no 3_656
H63 H39 2.9481 no 3_566
H63 H45 3.3454 no 1_545
H63 H74 2.9772 no 2_545
H64 S2 3.5137 no .
H64 C15 3.2922 no .
H64 C19 3.4057 no .
H64 H15A 3.5422 no .
H64 H15C 2.3772 no .
H64 H19A 2.4552 no .
H64 H25A 3.4870 no 3_656
H64 H25C 2.7841 no .
H64 H26A 3.2170 no 3_656
H64 H26B 3.0312 no .
H65 S2 3.2189 no .
H65 C25 3.4095 no .
H65 H9A 3.1193 no .
H65 H9B 3.5757 no .
H65 H25B 2.9991 no .
H65 H25C 2.9146 no .
H65 H26A 3.5075 no 3_656
H67 C40 3.2946 no 3_566
H67 C41 3.5527 no 3_566
H67 H9A 2.9560 no .
H67 H15A 3.4690 no .
H67 H28A 3.2732 no 4_454
H67 H40 2.5653 no 3_566
H67 H41 3.0771 no 3_566
H68 C41 3.5279 no 3_566
H68 C50 3.4591 no 3_566
H68 C51 3.0838 no 3_566
H68 C52 2.9898 no 3_566
H68 C53 3.3309 no 3_566
H68 H8 3.5437 no .
H68 H9A 3.2947 no .
H68 H27A 3.0690 no 4_454
H68 H41 2.6215 no 3_566
H68 H51 3.4118 no 3_566
H68 H52 3.2540 no 3_566
H69 C8 3.3814 no .
H69 C51 3.1832 no 3_566
H69 C75 3.5008 no 2_555
H69 C76 3.5226 no 2_555
H69 H8 2.6296 no .
H69 H27A 3.1478 no 4_454
H69 H27B 3.3280 no 4_454
H69 H51 2.8400 no 3_566
H69 H75 3.5275 no 2_555
H69 H76 3.5810 no 2_555
H70 C61 3.1316 no 2_555
H70 C62 3.4758 no 2_555
H70 H8 3.5722 no .
H70 H28C 2.8970 no 3_666
H70 H29A 3.4908 no 3_666
H70 H29B 3.1820 no 3_666
H70 H61 2.3333 no 2_555
H70 H62 3.0507 no 2_555
H71 C4 3.5169 no 3_666
H71 H4A 3.5556 no 3_666
H71 H4C 2.6767 no 3_666
H71 H28C 3.4324 no 3_666
H71 H62 3.1210 no 2_555
H73 C23 3.4014 no 4_454
H73 C28 3.1235 no 4_454
H73 H28A 2.3602 no 4_454
H73 H28C 3.3649 no 4_454
H73 H62 2.8138 no 2_555
H74 C24 3.3405 no 4_454
H74 C29 3.3373 no 4_454
H74 H29A 2.5898 no 4_454
H74 H39 3.4437 no 4_564
H74 H45 3.0813 no 2_545
H74 H46 3.4722 no 2_545
H74 H62 3.3963 no 2_555
H74 H63 2.9772 no 2_555
H75 C45 3.0499 no 2_545
H75 C46 3.2110 no 2_545
H75 H8 3.2004 no 2_545
H75 H38 3.5658 no 4_564
H75 H45 2.5592 no 2_545
H75 H46 2.8732 no 2_545
H75 H69 3.5275 no 2_545
H76 C17 3.4012 no 4_554
H76 C32 3.5473 no 3_666
H76 C33 3.1570 no 3_666
H76 H17B 2.8794 no 4_554
H76 H17C 3.0906 no 4_554
H76 H32 3.1879 no 3_666
H76 H33 2.4307 no 3_666
H76 H51 2.9604 no 4_554
H76 H69 3.5810 no 2_545
H77 C32 3.1475 no 3_666
H77 H3 3.3071 no 3_666
H77 H32 2.2948 no 3_666
H77 H33 3.3797 no 3_666

loop_
_geom_torsion_atom_site_label_1
_geom_torsion_atom_site_label_2
_geom_torsion_atom_site_label_3
_geom_torsion_atom_site_label_4
_geom_torsion
_geom_torsion_publ_flag
Ir1 Pt1 Ir2 Ir1 -0.0 no
Ir1 Pt1 Ir2 S1 -63.48(5) no
Ir1 Pt1 Ir2 S2 63.34(5) no
Ir1 Pt1 Ir2 C20 125.4(3) no
Ir1 Pt1 Ir2 C22 -104.8(6) no
Ir1 Pt1 Ir2 C23 -146.3(4) no
Ir1 Pt1 Ir2 C24 168.3(4) no
Ir2 Pt1 Ir1 Ir2 0.0 no
Ir2 Pt1 Ir1 S1 59.17(5) no
Ir2 Pt1 Ir1 S2 -59.493(13) no
Ir2 Pt1 Ir1 C10 -132.2(3) no
Ir2 Pt1 Ir1 C11 -171.8(3) no
Ir2 Pt1 Ir1 C12 147.6(3) no
Ir2 Pt1 Ir1 C13 113.5(5) no
Ir1 Pt1 S1 Ir1 0.0 no
Ir1 Pt1 S1 Ir2 79.88(5) no
S1 Pt1 Ir1 Ir2 -59.17(6) no
S1 Pt1 Ir1 S1 -0.00(6) no
S1 Pt1 Ir1 S2 -118.67(6) no
S1 Pt1 Ir1 C10 168.7(3) no
S1 Pt1 Ir1 C11 129.1(3) no
S1 Pt1 Ir1 C12 88.4(3) no
S1 Pt1 Ir1 C13 54.4(5) no
Ir1 Pt1 S2 Ir1 -0.0 no
Ir1 Pt1 S2 Ir2 -79.77(5) no
S2 Pt1 Ir1 Ir2 59.49(5) no
S2 Pt1 Ir1 S1 118.67(5) no
S2 Pt1 Ir1 S2 -0.00(5) no
S2 Pt1 Ir1 C10 -72.7(3) no
S2 Pt1 Ir1 C11 -112.3(3) no
S2 Pt1 Ir1 C12 -152.9(3) no
S2 Pt1 Ir1 C13 173.0(5) no
Ir1 Pt1 C1 N1 -88.9(5) no
Ir1 Pt1 C1 N2 98.9(6) no
C1 Pt1 Ir1 Ir2 -113.8(3) no
C1 Pt1 Ir1 S1 -54.6(3) no
C1 Pt1 Ir1 S2 -173.3(3) no
C1 Pt1 Ir1 C10 114.0(3) no
C1 Pt1 Ir1 C11 74.5(3) no
C1 Pt1 Ir1 C12 33.8(3) no
C1 Pt1 Ir1 C13 -0.3(3) no
Ir1 Pt1 C6 N3 93.0(4) no
Ir1 Pt1 C6 N4 -81.3(6) no
C6 Pt1 Ir1 Ir2 132.4(3) no
C6 Pt1 Ir1 S1 -168.4(3) no
C6 Pt1 Ir1 S2 72.9(3) no
C6 Pt1 Ir1 C10 0.3(3) no
C6 Pt1 Ir1 C11 -39.3(3) no
C6 Pt1 Ir1 C12 -80.0(3) no
C6 Pt1 Ir1 C13 -114.1(3) no
Ir2 Pt1 S1 Ir1 -79.88(5) no
Ir2 Pt1 S1 Ir2 0.0 no
S1 Pt1 Ir2 Ir1 63.48(5) no
S1 Pt1 Ir2 S1 0.00(5) no
S1 Pt1 Ir2 S2 126.83(6) no
S1 Pt1 Ir2 C20 -171.1(3) no
S1 Pt1 Ir2 C22 -41.3(6) no
S1 Pt1 Ir2 C23 -82.8(4) no
S1 Pt1 Ir2 C24 -128.2(4) no
Ir2 Pt1 S2 Ir1 79.77(5) no
Ir2 Pt1 S2 Ir2 -0.0 no
S2 Pt1 Ir2 Ir1 -63.34(6) no
S2 Pt1 Ir2 S1 -126.83(6) no
S2 Pt1 Ir2 S2 0.00(6) no
S2 Pt1 Ir2 C20 62.1(3) no
S2 Pt1 Ir2 C22 -168.1(6) no
S2 Pt1 Ir2 C23 150.4(4) no
S2 Pt1 Ir2 C24 105.0(4) no
Ir2 Pt1 C1 N1 -167.7(4) no
Ir2 Pt1 C1 N2 20.1(8) no
C1 Pt1 Ir2 Ir1 122.0(3) no
C1 Pt1 Ir2 S1 58.5(3) no
C1 Pt1 Ir2 S2 -174.6(3) no
C1 Pt1 Ir2 C20 -112.5(3) no
C1 Pt1 Ir2 C22 17.3(3) no
C1 Pt1 Ir2 C23 -24.2(3) no
C1 Pt1 Ir2 C24 -69.7(3) no
Ir2 Pt1 C6 N3 169.1(2) no
Ir2 Pt1 C6 N4 -5.3(7) no
C6 Pt1 Ir2 Ir1 -102.0(3) no
C6 Pt1 Ir2 S1 -165.4(3) no
C6 Pt1 Ir2 S2 -38.6(3) no
C6 Pt1 Ir2 C20 23.5(3) no
C6 Pt1 Ir2 C22 153.3(3) no
C6 Pt1 Ir2 C23 111.8(3) no
C6 Pt1 Ir2 C24 66.4(3) no
S1 Pt1 S2 Ir1 43.06(5) no
S1 Pt1 S2 Ir2 -36.71(6) no
S2 Pt1 S1 Ir1 -43.01(5) no
S2 Pt1 S1 Ir2 36.87(5) no
S1 Pt1 C1 N1 -128.2(5) no
S1 Pt1 C1 N2 59.6(6) no
C1 Pt1 S1 Ir1 142.95(19) no
C1 Pt1 S1 Ir2 -137.17(19) no
S2 Pt1 C6 N3 141.2(4) no
S2 Pt1 C6 N4 -33.2(6) no
C6 Pt1 S2 Ir1 -124.27(18) no
C6 Pt1 S2 Ir2 155.96(18) no
C1 Pt1 C6 N3 -44.5(5) no
C1 Pt1 C6 N4 141.2(6) no
C6 Pt1 C1 N1 39.2(5) no
C6 Pt1 C1 N2 -133.1(7) no
Pt1 Ir1 Ir2 Pt1 -0.0 no
Pt1 Ir1 Ir2 S1 60.838(13) no
Pt1 Ir1 Ir2 S2 -61.24(5) no
Pt1 Ir1 Ir2 C20 -130.0(3) no
Pt1 Ir1 Ir2 C21 -172.2(3) no
Pt1 Ir1 Ir2 C22 143.2(4) no
Pt1 Ir1 Ir2 C23 104.0(7) no
Pt1 Ir1 S1 Pt1 -0.0 no
Pt1 Ir1 S1 Ir2 -85.18(5) no
Pt1 Ir1 S2 Pt1 -0.0 no
Pt1 Ir1 S2 Ir2 84.73(4) no
Pt1 Ir1 C10 C11 -72.1(4) no
Pt1 Ir1 C10 C14 169.45(10) no
Pt1 Ir1 C10 C15 48.8(7) no
Pt1 Ir1 C11 C10 129.4(3) no
Pt1 Ir1 C11 C12 -113.5(3) no
Pt1 Ir1 C11 C16 9.4(8) no
Pt1 Ir1 C12 C11 85.4(4) no
Pt1 Ir1 C12 C13 -154.57(19) no
Pt1 Ir1 C12 C17 -32.8(7) no
Pt1 Ir1 C13 C12 51.4(6) no
Pt1 Ir1 C13 C14 168.37(15) no
Pt1 Ir1 C13 C18 -68.6(9) no
Ir2 Ir1 S1 Pt1 85.18(5) no
Ir2 Ir1 S1 Ir2 0.000(11) no
S1 Ir1 Ir2 Pt1 -60.84(6) no
S1 Ir1 Ir2 S1 0.00(6) no
S1 Ir1 Ir2 S2 -122.08(6) no
S1 Ir1 Ir2 C20 169.2(3) no
S1 Ir1 Ir2 C21 126.9(3) no
S1 Ir1 Ir2 C22 82.3(4) no
S1 Ir1 Ir2 C23 43.2(7) no
Ir2 Ir1 S2 Pt1 -84.73(4) no
Ir2 Ir1 S2 Ir2 -0.0 no
S2 Ir1 Ir2 Pt1 61.24(6) no
S2 Ir1 Ir2 S1 122.08(6) no
S2 Ir1 Ir2 S2 -0.00(6) no
S2 Ir1 Ir2 C20 -68.7(3) no
S2 Ir1 Ir2 C21 -111.0(3) no
S2 Ir1 Ir2 C22 -155.6(4) no
S2 Ir1 Ir2 C23 165.3(7) no
Ir2 Ir1 C10 C11 -167.3(4) no
Ir2 Ir1 C10 C14 74.3(5) no
Ir2 Ir1 C10 C15 -46.3(7) no
C10 Ir1 Ir2 Pt1 123.1(3) no
C10 Ir1 Ir2 S1 -176.1(3) no
C10 Ir1 Ir2 S2 61.8(3) no
C10 Ir1 Ir2 C20 -6.9(3) no
C10 Ir1 Ir2 C21 -49.2(3) no
C10 Ir1 Ir2 C22 -93.8(3) no
C10 Ir1 Ir2 C23 -132.9(3) no
Ir2 Ir1 C12 C11 176.94(13) no
Ir2 Ir1 C12 C13 -63.1(7) no
Ir2 Ir1 C12 C17 58.7(9) no
C12 Ir1 Ir2 Pt1 -107.5(5) no
C12 Ir1 Ir2 S1 -46.7(5) no
C12 Ir1 Ir2 S2 -168.7(5) no
C12 Ir1 Ir2 C20 122.5(5) no
C12 Ir1 Ir2 C21 80.2(5) no
C12 Ir1 Ir2 C22 35.6(5) no
C12 Ir1 Ir2 C23 -3.4(5) no
Ir2 Ir1 C13 C12 148.85(16) no
Ir2 Ir1 C13 C14 -94.2(3) no
Ir2 Ir1 C13 C18 28.8(8) no
C13 Ir1 Ir2 Pt1 -148.7(3) no
C13 Ir1 Ir2 S1 -87.8(3) no
C13 Ir1 Ir2 S2 150.1(3) no
C13 Ir1 Ir2 C20 81.3(3) no
C13 Ir1 Ir2 C21 39.1(3) no
C13 Ir1 Ir2 C22 -5.5(3) no
C13 Ir1 Ir2 C23 -44.6(3) no
Ir2 Ir1 C14 C10 -133.2(3) no
Ir2 Ir1 C14 C13 110.4(3) no
Ir2 Ir1 C14 C19 -11.0(7) no
C14 Ir1 Ir2 Pt1 165.7(3) no
C14 Ir1 Ir2 S1 -133.5(3) no
C14 Ir1 Ir2 S2 104.4(3) no
C14 Ir1 Ir2 C20 35.7(3) no
C14 Ir1 Ir2 C21 -6.6(3) no
C14 Ir1 Ir2 C22 -51.2(3) no
C14 Ir1 Ir2 C23 -90.2(3) no
S1 Ir1 S2 Pt1 -43.71(5) no
S1 Ir1 S2 Ir2 41.01(6) no
S2 Ir1 S1 Pt1 43.97(6) no
S2 Ir1 S1 Ir2 -41.21(6) no
S1 Ir1 C11 C10 -173.31(11) no
S1 Ir1 C11 C12 -56.2(5) no
S1 Ir1 C11 C16 66.6(8) no
C11 Ir1 S1 Pt1 -84.3(4) no
C11 Ir1 S1 Ir2 -169.5(4) no
S1 Ir1 C12 C11 140.9(3) no
S1 Ir1 C12 C13 -99.2(3) no
S1 Ir1 C12 C17 22.6(7) no
C12 Ir1 S1 Pt1 -116.3(3) no
C12 Ir1 S1 Ir2 158.5(3) no
S1 Ir1 C13 C12 94.0(3) no
S1 Ir1 C13 C14 -149.1(2) no
S1 Ir1 C13 C18 -26.0(7) no
C13 Ir1 S1 Pt1 -156.1(3) no
C13 Ir1 S1 Ir2 118.7(3) no
S1 Ir1 C14 C10 165.65(10) no
S1 Ir1 C14 C13 49.3(5) no
S1 Ir1 C14 C19 -72.2(8) no
C14 Ir1 S1 Pt1 173.4(4) no
C14 Ir1 S1 Ir2 88.2(4) no
S2 Ir1 C10 C11 -122.7(3) no
S2 Ir1 C10 C14 118.8(3) no
S2 Ir1 C10 C15 -1.8(6) no
C10 Ir1 S2 Pt1 132.4(2) no
C10 Ir1 S2 Ir2 -142.9(2) no
S2 Ir1 C11 C10 71.7(4) no
S2 Ir1 C11 C12 -171.22(17) no
S2 Ir1 C11 C16 -48.4(8) no
C11 Ir1 S2 Pt1 95.1(3) no
C11 Ir1 S2 Ir2 179.8(3) no
S2 Ir1 C12 C11 19.6(9) no
S2 Ir1 C12 C13 139.6(4) no
S2 Ir1 C12 C17 -98.7(8) no
C12 Ir1 S2 Pt1 81.5(6) no
C12 Ir1 S2 Ir2 166.2(6) no
S2 Ir1 C13 C12 -142.0(4) no
S2 Ir1 C13 C14 -25.0(7) no
S2 Ir1 C13 C18 98.0(7) no
C13 Ir1 S2 Pt1 -172.1(5) no
C13 Ir1 S2 Ir2 -87.4(5) no
S2 Ir1 C14 C10 -75.0(4) no
S2 Ir1 C14 C13 168.58(14) no
S2 Ir1 C14 C19 47.2(7) no
C14 Ir1 S2 Pt1 170.3(2) no
C14 Ir1 S2 Ir2 -105.0(2) no
C10 Ir1 C11 C10 -0.0(4) no
C10 Ir1 C11 C12 117.1(6) no
C10 Ir1 C11 C16 -120.1(9) no
C11 Ir1 C10 C11 -0.0(4) no
C11 Ir1 C10 C14 -118.4(6) no
C11 Ir1 C10 C15 121.0(8) no
C10 Ir1 C12 C11 -38.3(4) no
C10 Ir1 C12 C13 81.7(4) no
C10 Ir1 C12 C17 -156.5(7) no
C12 Ir1 C10 C11 37.3(4) no
C12 Ir1 C10 C14 -81.1(4) no
C12 Ir1 C10 C15 158.2(7) no
C10 Ir1 C13 C12 -78.9(4) no
C10 Ir1 C13 C14 38.1(3) no
C10 Ir1 C13 C18 161.1(8) no
C13 Ir1 C10 C11 79.5(4) no
C13 Ir1 C10 C14 -38.9(4) no
C13 Ir1 C10 C15 -159.5(7) no
C10 Ir1 C14 C10 0.0(4) no
C10 Ir1 C14 C13 -116.4(6) no
C10 Ir1 C14 C19 122.2(9) no
C14 Ir1 C10 C11 118.4(6) no
C14 Ir1 C10 C14 -0.0(4) no
C14 Ir1 C10 C15 -120.6(8) no
C11 Ir1 C12 C11 0.0(4) no
C11 Ir1 C12 C13 120.0(7) no
C11 Ir1 C12 C17 -118.2(9) no
C12 Ir1 C11 C10 -117.1(6) no
C12 Ir1 C11 C12 0.0(4) no
C12 Ir1 C11 C16 122.8(9) no
C11 Ir1 C13 C12 -35.9(4) no
C11 Ir1 C13 C14 81.0(4) no
C11 Ir1 C13 C18 -155.9(8) no
C13 Ir1 C11 C10 -80.9(4) no
C13 Ir1 C11 C12 36.2(4) no
C13 Ir1 C11 C16 159.0(8) no
C11 Ir1 C14 C10 37.3(4) no
C11 Ir1 C14 C13 -79.1(4) no
C11 Ir1 C14 C19 159.5(8) no
C14 Ir1 C11 C10 -37.2(4) no
C14 Ir1 C11 C12 79.9(4) no
C14 Ir1 C11 C16 -157.2(8) no
C12 Ir1 C13 C12 0.0(4) no
C12 Ir1 C13 C14 116.9(6) no
C12 Ir1 C13 C18 -120.0(9) no
C13 Ir1 C12 C11 -120.0(7) no
C13 Ir1 C12 C13 0.0(4) no
C13 Ir1 C12 C17 121.8(9) no
C12 Ir1 C14 C10 79.0(4) no
C12 Ir1 C14 C13 -37.4(3) no
C12 Ir1 C14 C19 -158.8(7) no
C14 Ir1 C12 C11 -81.2(4) no
C14 Ir1 C12 C13 38.8(3) no
C14 Ir1 C12 C17 160.6(7) no
C13 Ir1 C14 C10 116.4(6) no
C13 Ir1 C14 C13 0.0(4) no
C13 Ir1 C14 C19 -121.4(8) no
C14 Ir1 C13 C12 -116.9(5) no
C14 Ir1 C13 C14 0.0(3) no
C14 Ir1 C13 C18 123.1(9) no
Pt1 Ir2 S1 Pt1 -0.0 no
Pt1 Ir2 S1 Ir1 78.79(4) no
Pt1 Ir2 S2 Pt1 -0.0 no
Pt1 Ir2 S2 Ir1 -78.63(5) no
Pt1 Ir2 C20 C21 -167.6(4) no
Pt1 Ir2 C20 C24 74.4(4) no
Pt1 Ir2 C20 C25 -45.3(8) no
Pt1 Ir2 C22 C21 175.88(14) no
Pt1 Ir2 C22 C23 -66.0(8) no
Pt1 Ir2 C22 C27 61.3(12) no
Pt1 Ir2 C23 C22 145.5(3) no
Pt1 Ir2 C23 C24 -95.6(5) no
Pt1 Ir2 C23 C28 26.8(10) no
Pt1 Ir2 C24 C20 -134.0(3) no
Pt1 Ir2 C24 C23 109.3(3) no
Pt1 Ir2 C24 C29 -10.4(9) no
Ir1 Ir2 S1 Pt1 -78.79(4) no
Ir1 Ir2 S1 Ir1 -0.000(11) no
Ir1 Ir2 S2 Pt1 78.63(5) no
Ir1 Ir2 S2 Ir1 0.0 no
Ir1 Ir2 C20 C21 -75.1(4) no
Ir1 Ir2 C20 C24 166.9(5) no
Ir1 Ir2 C20 C25 47.2(8) no
Ir1 Ir2 C21 C20 131.25(19) no
Ir1 Ir2 C21 C22 -111.9(3) no
Ir1 Ir2 C21 C26 11.3(8) no
Ir1 Ir2 C22 C21 91.8(4) no
Ir1 Ir2 C22 C23 -150.1(3) no
Ir1 Ir2 C22 C27 -22.8(10) no
Ir1 Ir2 C23 C22 60.3(9) no
Ir1 Ir2 C23 C24 179.1(2) no
Ir1 Ir2 C23 C28 -58.4(12) no
S1 Ir2 S2 Pt1 37.41(6) no
S1 Ir2 S2 Ir1 -41.22(6) no
S2 Ir2 S1 Pt1 -37.61(6) no
S2 Ir2 S1 Ir1 41.19(6) no
S1 Ir2 C21 C20 -168.23(11) no
S1 Ir2 C21 C22 -51.4(4) no
S1 Ir2 C21 C26 71.8(8) no
C21 Ir2 S1 Pt1 -170.0(3) no
C21 Ir2 S1 Ir1 -91.2(3) no
S1 Ir2 C22 C21 144.7(3) no
S1 Ir2 C22 C23 -97.2(4) no
S1 Ir2 C22 C27 30.1(9) no
C22 Ir2 S1 Pt1 159.5(4) no
C22 Ir2 S1 Ir1 -121.7(4) no
S1 Ir2 C23 C22 93.9(5) no
S1 Ir2 C23 C24 -147.2(4) no
S1 Ir2 C23 C28 -24.8(9) no
C23 Ir2 S1 Pt1 121.0(4) no
C23 Ir2 S1 Ir1 -160.2(4) no
S1 Ir2 C24 C20 165.90(13) no
S1 Ir2 C24 C23 49.1(6) no
S1 Ir2 C24 C29 -70.6(9) no
C24 Ir2 S1 Pt1 91.5(4) no
C24 Ir2 S1 Ir1 170.3(4) no
S2 Ir2 C20 C21 -123.5(2) no
S2 Ir2 C20 C24 118.5(3) no
S2 Ir2 C20 C25 -1.2(7) no
C20 Ir2 S2 Pt1 -143.3(3) no
C20 Ir2 S2 Ir1 138.0(3) no
S2 Ir2 C21 C20 72.4(3) no
S2 Ir2 C21 C22 -170.82(15) no
S2 Ir2 C21 C26 -47.6(8) no
C21 Ir2 S2 Pt1 178.9(3) no
C21 Ir2 S2 Ir1 100.3(3) no
S2 Ir2 C22 C21 23.1(12) no
S2 Ir2 C22 C23 141.2(6) no
S2 Ir2 C22 C27 -91.5(11) no
C22 Ir2 S2 Pt1 162.0(9) no
C22 Ir2 S2 Ir1 83.4(9) no
S2 Ir2 C23 C22 -148.4(5) no
S2 Ir2 C23 C24 -29.5(11) no
S2 Ir2 C23 C28 92.9(11) no
C23 Ir2 S2 Pt1 -84.3(8) no
C23 Ir2 S2 Ir1 -162.9(8) no
S2 Ir2 C24 C20 -76.6(4) no
S2 Ir2 C24 C23 166.61(19) no
S2 Ir2 C24 C29 46.9(9) no
C24 Ir2 S2 Pt1 -105.0(3) no
C24 Ir2 S2 Ir1 176.4(3) no
C20 Ir2 C21 C20 0.0(3) no
C20 Ir2 C21 C22 116.8(5) no
C20 Ir2 C21 C26 -120.0(9) no
C21 Ir2 C20 C21 0.0(4) no
C21 Ir2 C20 C24 -118.0(5) no
C21 Ir2 C20 C25 122.3(8) no
C20 Ir2 C22 C21 -38.0(4) no
C20 Ir2 C22 C23 80.2(5) no
C20 Ir2 C22 C27 -152.6(10) no
C22 Ir2 C20 C21 38.4(4) no
C22 Ir2 C20 C24 -79.7(5) no
C22 Ir2 C20 C25 160.6(8) no
C20 Ir2 C23 C22 -81.0(5) no
C20 Ir2 C23 C24 37.8(4) no
C20 Ir2 C23 C28 160.3(10) no
C23 Ir2 C20 C21 79.6(4) no
C23 Ir2 C20 C24 -38.5(4) no
C23 Ir2 C20 C25 -158.1(8) no
C20 Ir2 C24 C20 0.0(4) no
C20 Ir2 C24 C23 -116.8(7) no
C20 Ir2 C24 C29 123.5(11) no
C24 Ir2 C20 C21 118.0(6) no
C24 Ir2 C20 C24 -0.0(5) no
C24 Ir2 C20 C25 -119.7(9) no
C21 Ir2 C22 C21 0.0(4) no
C21 Ir2 C22 C23 118.1(8) no
C21 Ir2 C22 C27 -114.6(11) no
C22 Ir2 C21 C20 -116.8(7) no
C22 Ir2 C21 C22 0.0(5) no
C22 Ir2 C21 C26 123.2(10) no
C21 Ir2 C23 C22 -38.1(5) no
C21 Ir2 C23 C24 80.8(5) no
C21 Ir2 C23 C28 -156.8(10) no
C23 Ir2 C21 C20 -80.6(5) no
C23 Ir2 C21 C22 36.3(4) no
C23 Ir2 C21 C26 159.5(9) no
C21 Ir2 C24 C20 37.5(4) no
C21 Ir2 C24 C23 -79.2(5) no
C21 Ir2 C24 C29 161.0(10) no
C24 Ir2 C21 C20 -37.2(4) no
C24 Ir2 C21 C22 79.6(4) no
C24 Ir2 C21 C26 -157.2(9) no
C22 Ir2 C23 C22 -0.0(5) no
C22 Ir2 C23 C24 118.9(9) no
C22 Ir2 C23 C28 -118.7(12) no
C23 Ir2 C22 C21 -118.1(8) no
C23 Ir2 C22 C23 -0.0(6) no
C23 Ir2 C22 C27 127.3(12) no
C22 Ir2 C24 C20 80.9(5) no
C22 Ir2 C24 C23 -35.9(4) no
C22 Ir2 C24 C29 -155.6(10) no
C24 Ir2 C22 C21 -80.5(5) no
C24 Ir2 C22 C23 37.6(5) no
C24 Ir2 C22 C27 164.9(10) no
C23 Ir2 C24 C20 116.8(8) no
C23 Ir2 C24 C23 0.0(5) no
C23 Ir2 C24 C29 -119.7(11) no
C24 Ir2 C23 C22 -118.9(8) no
C24 Ir2 C23 C24 0.0(4) no
C24 Ir2 C23 C28 122.5(12) no
C1 N1 C2 C3 -0.5(9) no
C2 N1 C1 Pt1 -173.4(6) no
C2 N1 C1 N2 0.6(8) no
C1 N1 C5 N3 -55.0(8) no
C5 N1 C1 Pt1 3.3(10) no
C5 N1 C1 N2 177.3(6) no
C2 N1 C5 N3 121.0(8) no
C5 N1 C2 C3 -176.9(7) no
C1 N2 C3 C2 0.2(9) no
C3 N2 C1 Pt1 172.7(6) no
C3 N2 C1 N1 -0.5(8) no
C4 N2 C1 Pt1 -6.9(12) no
C4 N2 C1 N1 179.9(7) no
C4 N2 C3 C2 179.8(7) no
C5 N3 C6 Pt1 9.2(8) no
C5 N3 C6 N4 -174.8(5) no
C6 N3 C5 N1 48.2(8) no
C5 N3 C7 C8 174.4(5) no
C7 N3 C5 N1 -125.6(6) no
C6 N3 C7 C8 0.1(7) no
C7 N3 C6 Pt1 -176.1(5) no
C7 N3 C6 N4 -0.2(7) no
C6 N4 C8 C7 -0.2(7) no
C8 N4 C6 Pt1 175.2(5) no
C8 N4 C6 N3 0.2(7) no
C9 N4 C6 Pt1 -9.5(10) no
C9 N4 C6 N3 175.6(6) no
C9 N4 C8 C7 -175.6(6) no
N1 C2 C3 N2 0.2(9) no
N3 C7 C8 N4 0.1(7) no
Ir1 C10 C11 Ir1 -0.0 no
Ir1 C10 C11 C12 -63.3(4) no
Ir1 C10 C11 C16 121.4(7) no
Ir1 C10 C14 Ir1 -0.0 no
Ir1 C10 C14 C13 60.8(4) no
Ir1 C10 C14 C19 -123.0(7) no
C11 C10 C14 Ir1 -58.8(6) no
C11 C10 C14 C13 2.1(8) no
C11 C10 C14 C19 178.2(6) no
C14 C10 C11 Ir1 59.4(5) no
C14 C10 C11 C12 -3.9(8) no
C14 C10 C11 C16 -179.2(6) no
C15 C10 C11 Ir1 -120.4(9) no
C15 C10 C11 C12 176.3(8) no
C15 C10 C11 C16 0.9(13) no
C15 C10 C14 Ir1 121.1(9) no
C15 C10 C14 C13 -178.1(8) no
C15 C10 C14 C19 -1.9(13) no
Ir1 C11 C12 Ir1 0.0 no
Ir1 C11 C12 C13 -59.8(5) no
Ir1 C11 C12 C17 122.5(7) no
C10 C11 C12 Ir1 64.1(6) no
C10 C11 C12 C13 4.2(9) no
C10 C11 C12 C17 -173.5(7) no
C16 C11 C12 Ir1 -120.8(9) no
C16 C11 C12 C13 179.4(7) no
C16 C11 C12 C17 1.7(13) no
Ir1 C12 C13 Ir1 0.0 no
Ir1 C12 C13 C14 -63.0(5) no
Ir1 C12 C13 C18 118.3(8) no
C11 C12 C13 Ir1 60.2(6) no
C11 C12 C13 C14 -2.9(10) no
C11 C12 C13 C18 178.4(7) no
C17 C12 C13 Ir1 -122.2(10) no
C17 C12 C13 C14 174.7(9) no
C17 C12 C13 C18 -4.0(14) no
Ir1 C13 C14 Ir1 0.0 no
Ir1 C13 C14 C10 -62.8(4) no
Ir1 C13 C14 C19 121.1(7) no
C12 C13 C14 Ir1 63.2(6) no
C12 C13 C14 C10 0.4(9) no
C12 C13 C14 C19 -175.7(7) no
C18 C13 C14 Ir1 -118.1(10) no
C18 C13 C14 C10 179.1(9) no
C18 C13 C14 C19 3.0(14) no
Ir2 C20 C21 Ir2 0.0 no
Ir2 C20 C21 C22 -61.9(4) no
Ir2 C20 C21 C26 119.1(6) no
Ir2 C20 C24 Ir2 -0.0 no
Ir2 C20 C24 C23 62.1(5) no
Ir2 C20 C24 C29 -120.6(7) no
C21 C20 C24 Ir2 -60.7(5) no
C21 C20 C24 C23 1.4(8) no
C21 C20 C24 C29 178.8(7) no
C24 C20 C21 Ir2 60.9(6) no
C24 C20 C21 C22 -1.0(8) no
C24 C20 C21 C26 180.0(6) no
C25 C20 C21 Ir2 -122.6(8) no
C25 C20 C21 C22 175.5(7) no
C25 C20 C21 C26 -3.5(12) no
C25 C20 C24 Ir2 122.7(8) no
C25 C20 C24 C23 -175.2(7) no
C25 C20 C24 C29 2.2(12) no
Ir2 C21 C22 Ir2 0.0 no
Ir2 C21 C22 C23 -62.2(6) no
Ir2 C21 C22 C27 119.0(8) no
C20 C21 C22 Ir2 62.5(6) no
C20 C21 C22 C23 0.3(9) no
C20 C21 C22 C27 -178.5(7) no
C26 C21 C22 Ir2 -118.6(9) no
C26 C21 C22 C23 179.2(8) no
C26 C21 C22 C27 0.4(13) no
Ir2 C22 C23 Ir2 -0.0 no
Ir2 C22 C23 C24 -60.8(5) no
Ir2 C22 C23 C28 121.1(8) no
C21 C22 C23 Ir2 61.4(6) no
C21 C22 C23 C24 0.6(10) no
C21 C22 C23 C28 -177.4(7) no
C27 C22 C23 Ir2 -120.0(12) no
C27 C22 C23 C24 179.2(11) no
C27 C22 C23 C28 1.2(17) no
Ir2 C23 C24 Ir2 0.0 no
Ir2 C23 C24 C20 -62.5(5) no
Ir2 C23 C24 C29 120.0(7) no
C22 C23 C24 Ir2 61.2(7) no
C22 C23 C24 C20 -1.3(10) no
C22 C23 C24 C29 -178.7(7) no
C28 C23 C24 Ir2 -120.8(11) no
C28 C23 C24 C20 176.7(9) no
C28 C23 C24 C29 -0.8(14) no
C31 C30 C35 C34 0.5(10) no
C35 C30 C31 C32 1.0(10) no
C31 C30 B1 C36 -148.9(7) no
C31 C30 B1 C42 -28.5(9) no
C31 C30 B1 C48 91.9(8) no
B1 C30 C31 C32 179.8(6) no
C35 C30 B1 C36 29.8(9) no
C35 C30 B1 C42 150.2(6) no
C35 C30 B1 C48 -89.4(8) no
B1 C30 C35 C34 -178.3(6) no
C30 C31 C32 C33 -2.7(12) no
C31 C32 C33 C34 2.7(12) no
C32 C33 C34 C35 -1.2(11) no
C33 C34 C35 C30 -0.4(12) no
C37 C36 C41 C40 0.6(9) no
C41 C36 C37 C38 -1.8(9) no
C37 C36 B1 C30 56.3(8) no
C37 C36 B1 C42 -64.4(7) no
C37 C36 B1 C48 175.9(6) no
B1 C36 C37 C38 178.8(6) no
C41 C36 B1 C30 -123.1(6) no
C41 C36 B1 C42 116.2(7) no
C41 C36 B1 C48 -3.5(9) no
B1 C36 C41 C40 180.0(6) no
C36 C37 C38 C39 1.5(10) no
C37 C38 C39 C40 0.1(10) no
C38 C39 C40 C41 -1.3(10) no
C39 C40 C41 C36 0.9(10) no
C43 C42 C47 C46 3.0(9) no
C47 C42 C43 C44 -1.7(9) no
C43 C42 B1 C30 -113.8(7) no
C43 C42 B1 C36 4.6(9) no
C43 C42 B1 C48 124.9(7) no
B1 C42 C43 C44 179.8(6) no
C47 C42 B1 C30 67.8(8) no
C47 C42 B1 C36 -173.8(5) no
C47 C42 B1 C48 -53.4(7) no
B1 C42 C47 C46 -178.4(5) no
C42 C43 C44 C45 0.1(11) no
C43 C44 C45 C46 0.4(11) no
C44 C45 C46 C47 0.8(11) no
C45 C46 C47 C42 -2.7(11) no
C49 C48 C53 C52 0.4(11) no
C53 C48 C49 C50 0.4(11) no
C49 C48 B1 C30 29.7(10) no
C49 C48 B1 C36 -87.9(8) no
C49 C48 B1 C42 151.4(7) no
B1 C48 C49 C50 177.9(6) no
C53 C48 B1 C30 -153.1(7) no
C53 C48 B1 C36 89.3(8) no
C53 C48 B1 C42 -31.4(9) no
B1 C48 C53 C52 -177.0(6) no
C48 C49 C50 C51 -0.7(13) no
C49 C50 C51 C52 0.1(14) no
C50 C51 C52 C53 0.8(13) no
C51 C52 C53 C48 -1.1(13) no
C55 C54 C59 C58 0.9(11) no
C59 C54 C55 C56 -2.3(11) no
C55 C54 B2 C60 43.6(9) no
C55 C54 B2 C66 163.2(6) no
C55 C54 B2 C72 -76.4(8) no
B2 C54 C55 C56 177.8(6) no
C59 C54 B2 C60 -136.3(7) no
C59 C54 B2 C66 -16.7(10) no
C59 C54 B2 C72 103.7(8) no
B2 C54 C59 C58 -179.2(7) no
C54 C55 C56 C57 2.4(12) no
C55 C56 C57 C58 -0.9(12) no
C56 C57 C58 C59 -0.4(12) no
C57 C58 C59 C54 0.4(12) no
C61 C60 C65 C64 -0.1(9) no
C65 C60 C61 C62 0.8(9) no
C61 C60 B2 C54 -132.3(6) no
C61 C60 B2 C66 107.4(7) no
C61 C60 B2 C72 -12.6(8) no
B2 C60 C61 C62 -178.0(6) no
C65 C60 B2 C54 49.0(8) no
C65 C60 B2 C66 -71.3(7) no
C65 C60 B2 C72 168.8(5) no
B2 C60 C65 C64 178.7(5) no
C60 C61 C62 C63 -0.4(11) no
C61 C62 C63 C64 -0.6(11) no
C62 C63 C64 C65 1.2(10) no
C63 C64 C65 C60 -0.9(11) no
C67 C66 C71 C70 2.0(10) no
C71 C66 C67 C68 -0.7(10) no
C67 C66 B2 C54 -115.3(7) no
C67 C66 B2 C60 2.3(9) no
C67 C66 B2 C72 123.4(7) no
B2 C66 C67 C68 -179.6(6) no
C71 C66 B2 C54 65.8(8) no
C71 C66 B2 C60 -176.5(6) no
C71 C66 B2 C72 -55.5(8) no
B2 C66 C71 C70 -179.1(6) no
C66 C67 C68 C69 -0.6(11) no
C67 C68 C69 C70 0.6(11) no
C68 C69 C70 C71 0.6(11) no
C69 C70 C71 C66 -2.0(11) no
C73 C72 C77 C76 -3.1(14) no
C77 C72 C73 C74 3.4(12) no
C73 C72 B2 C54 -145.0(7) no
C73 C72 B2 C60 97.4(8) no
C73 C72 B2 C66 -23.3(10) no
B2 C72 C73 C74 -173.9(7) no
C77 C72 B2 C54 38.0(10) no
C77 C72 B2 C60 -79.6(9) no
C77 C72 B2 C66 159.7(8) no
B2 C72 C77 C76 174.2(8) no
C72 C73 C74 C75 -1.4(14) no
C73 C74 C75 C76 -1.3(14) no
C74 C75 C76 C77 1.6(17) no
C75 C76 C77 C72 0.7(19) no
